data_7127057
loop_
_publ_author_name
'Picci, Giacomo'
'Kubicki, Maciej'
'Garau, Alessandra'
'Lippolis, Vito'
'Mocci, Rita'
'Porcheddu, Andrea'
'Quesada, Roberto'
'Ricci, Pier Carlo'
'Scorciapino, M. Andrea'
'Caltagirone, Claudia'

_publ_section_title
;
 Simple squaramide receptors for highly efficient anion binding in aqueous
 media and transmembrane transport.
;
_journal_issue 75
_journal_name_full 'Chemical communications (Cambridge, England)'
_journal_page_first 11066
_journal_page_last 11069
_journal_paper_doi 10.1039/d0cc04090h
_journal_volume 56
_journal_year 2020
_chemical_formula_moiety 'C20 H14 N4 O2, C16 H36 N, Cl'
_chemical_formula_sum 'C36 H50 Cl N5 O2'
_chemical_formula_weight 620.26
_space_group_crystal_system monoclinic
_space_group_IT_number 15
_space_group_name_Hall '-I 2ya'
_space_group_name_H-M_alt 'I 1 2/a 1'
_atom_sites_solution_hydrogens geom
_audit_creation_method SHELXL-2013
_audit_update_record
;
2019-07-30 deposited with the CCDC.	2020-08-10 downloaded from the CCDC.
;
_cell_angle_alpha 90
_cell_angle_beta 107.400(2)
_cell_angle_gamma 90
_cell_formula_units_Z 32
_cell_length_a 33.3689(8)
_cell_length_b 22.8121(4)
_cell_length_c 38.3244(9)
_cell_measurement_reflns_used 13684
_cell_measurement_temperature 130(1)
_cell_measurement_theta_max 75.6070
_cell_measurement_theta_min 2.2680
_cell_volume 27838.1(11)
_computing_cell_refinement 'CrysAlisPro 1.171.38.46 (Rigaku OD, 2015)'
_computing_data_collection 'CrysAlisPro 1.171.38.46 (Rigaku OD, 2015)'
_computing_data_reduction 'CrysAlisPro 1.171.38.46 (Rigaku OD, 2015)'
_computing_molecular_graphics 'Mercury (MacRae et al., 2009)'
_computing_publication_material 'SHELXL-2013 (Sheldrick, 2013)'
_computing_structure_refinement 'SHELXL-2013 (Sheldrick, 2013)'
_computing_structure_solution 'SHELXT-2013 (Sheldrick, 2013)'
_diffrn_ambient_environment N~2~
_diffrn_ambient_temperature 130(1)
_diffrn_detector 'CCD plate'
_diffrn_detector_area_resol_mean 10.5357
_diffrn_detector_type Atlas
_diffrn_measured_fraction_theta_full 0.999
_diffrn_measured_fraction_theta_max 0.999
_diffrn_measurement_device 'four-circle diffractometer'
_diffrn_measurement_device_type 'SuperNova, Single source at offset, Atlas'
_diffrn_radiation_monochromator mirror
_diffrn_radiation_probe x-ray
_diffrn_radiation_type 'Cu K\a'
_diffrn_radiation_wavelength 1.54184
_diffrn_reflns_av_R_equivalents 0.0608
_diffrn_reflns_av_unetI/netI 0.0588
_diffrn_reflns_Laue_measured_fraction_full 0.999
_diffrn_reflns_Laue_measured_fraction_max 0.999
_diffrn_reflns_limit_h_max 39
_diffrn_reflns_limit_h_min -37
_diffrn_reflns_limit_k_max 27
_diffrn_reflns_limit_k_min -20
_diffrn_reflns_limit_l_max 45
_diffrn_reflns_limit_l_min -45
_diffrn_reflns_number 78493
_diffrn_reflns_point_group_measured_fraction_full 0.999
_diffrn_reflns_point_group_measured_fraction_max 0.999
_diffrn_reflns_theta_full 67.500
_diffrn_reflns_theta_max 67.499
_diffrn_reflns_theta_min 2.283
_diffrn_source 'micro-focus sealed X-ray tube'
_diffrn_source_type 'SuperNova (Cu) X-ray Source'
_exptl_absorpt_coefficient_mu 1.262
_exptl_absorpt_correction_T_max 1.00000
_exptl_absorpt_correction_T_min 0.77147
_exptl_absorpt_correction_type multi-scan
_exptl_absorpt_process_details
;
CrysAlisPro 1.171.38.34a (Rigaku Oxford Diffraction, 2015)
Empirical absorption correction using spherical harmonics,
 implemented in SCALE3 ABSPACK scaling algorithm.
;
_exptl_crystal_colour colourless
_exptl_crystal_density_diffrn 1.184
_exptl_crystal_description needle
_exptl_crystal_F_000 10688
_exptl_crystal_size_max 0.45
_exptl_crystal_size_mid 0.08
_exptl_crystal_size_min 0.08
_refine_diff_density_max 0.804
_refine_diff_density_min -0.430
_refine_diff_density_rms 0.085
_refine_ls_extinction_method none
_refine_ls_goodness_of_fit_ref 1.008
_refine_ls_hydrogen_treatment constr
_refine_ls_matrix_type full
_refine_ls_number_parameters 1601
_refine_ls_number_reflns 25055
_refine_ls_number_restraints 0
_refine_ls_restrained_S_all 1.008
_refine_ls_R_factor_all 0.1319
_refine_ls_R_factor_gt 0.0960
_refine_ls_shift/su_max 0.001
_refine_ls_shift/su_mean 0.000
_refine_ls_structure_factor_coef Fsqd
_refine_ls_weighting_details 'w=1/[\s^2^(Fo^2^)+(0.0817P)^2^+90.5773P] where P=(Fo^2^+2Fc^2^)/3'
_refine_ls_weighting_scheme calc
_refine_ls_wR_factor_gt 0.2220
_refine_ls_wR_factor_ref 0.2398
_reflns_Friedel_coverage 0.000
_reflns_number_gt 16616
_reflns_number_total 25055
_reflns_threshold_expression 'I > 2\s(I)'
_cod_data_source_file d0cc04090h2.cif
_cod_data_source_block 2
_cod_depositor_comments 'Adding full bibliography for 7127055--7127057.cif.'
_cod_original_sg_symbol_H-M 'I 2/a'
_cod_database_code 7127057
_shelx_space_group_comment
;
The symmetry employed for this shelxl refinement is uniquely defined
by the following loop, which should always be used as a source of
symmetry information in preference to the above space-group names.
They are only intended as comments.
;
_shelxl_version_number 2013-4

loop_
_space_group_symop_operation_xyz
'x, y, z'
'-x+1/2, y, -z'
'x+1/2, y+1/2, z+1/2'
'-x+1, y+1/2, -z+1/2'
'-x, -y, -z'
'x-1/2, -y, z'
'-x+1/2, -y+1/2, -z+1/2'
'x, -y+1/2, z+1/2'

loop_
_atom_site_label
_atom_site_type_symbol
_atom_site_fract_x
_atom_site_fract_y
_atom_site_fract_z
_atom_site_U_iso_or_equiv
_atom_site_adp_type
_atom_site_occupancy
_atom_site_site_symmetry_order
_atom_site_calc_flag
_atom_site_refinement_flags_posn
_atom_site_refinement_flags_adp
_atom_site_refinement_flags_occupancy
_atom_site_disorder_assembly
_atom_site_disorder_group
C1A C 0.59975(14) 0.5956(2) 0.48752(12) 0.0540(11) Uani 1 1 d . . . . .
O1A O 0.59004(12) 0.64394(15) 0.49454(10) 0.0770(11) Uani 1 1 d . . . . .
C2A C 0.59122(14) 0.5585(2) 0.45329(13) 0.0600(12) Uani 1 1 d . . . . .
O2A O 0.57306(12) 0.56675(17) 0.42081(9) 0.0753(10) Uani 1 1 d . . . . .
C3A C 0.61340(12) 0.51034(19) 0.47654(11) 0.0484(10) Uani 1 1 d . . . . .
N3A N 0.62190(11) 0.45363(17) 0.47411(10) 0.0562(9) Uani 1 1 d . . . . .
H3A H 0.6344 0.4360 0.4950 0.067 Uiso 1 1 calc R U . . .
C31A C 0.61361(14) 0.4182(2) 0.44265(13) 0.0624(12) Uani 1 1 d . . . . .
C32A C 0.60145(15) 0.4393(3) 0.40721(13) 0.0758(16) Uani 1 1 d . . . . .
H32A H 0.5971 0.4802 0.4029 0.091 Uiso 1 1 calc R U . . .
C33A C 0.59548(17) 0.4005(4) 0.37750(17) 0.094(2) Uani 1 1 d . . . . .
H33A H 0.5875 0.4160 0.3534 0.112 Uiso 1 1 calc R U . . .
C34A C 0.60081(18) 0.3411(4) 0.38233(19) 0.097(2) Uani 1 1 d . . . . .
H34A H 0.5965 0.3156 0.3619 0.116 Uiso 1 1 calc R U . . .
C35A C 0.61259(16) 0.3191(3) 0.4177(2) 0.087(2) Uani 1 1 d . . . . .
C36A C 0.62134(18) 0.2622(3) 0.4325(2) 0.104(3) Uani 1 1 d . . . . .
H36A H 0.6191 0.2268 0.4189 0.125 Uiso 1 1 calc R U . . .
C37A C 0.63358(18) 0.2667(3) 0.4696(2) 0.099(2) Uani 1 1 d . . . . .
H37A H 0.6418 0.2351 0.4864 0.119 Uiso 1 1 calc R U . . .
N38A N 0.63208(13) 0.32487(18) 0.47890(14) 0.0733(13) Uani 1 1 d . . . . .
H38A H 0.6384 0.3389 0.5013 0.088 Uiso 1 1 calc R U . . .
C39A C 0.61902(14) 0.3572(3) 0.44732(15) 0.0669(14) Uani 1 1 d . . . . .
C4A C 0.62248(13) 0.54493(18) 0.50791(11) 0.0478(9) Uani 1 1 d . . . . .
N4A N 0.64289(12) 0.53231(15) 0.54257(9) 0.0535(9) Uani 1 1 d . . . . .
H4A H 0.6525 0.4963 0.5471 0.064 Uiso 1 1 calc R U . . .
C41A C 0.65074(13) 0.57014(18) 0.57271(11) 0.0493(10) Uani 1 1 d . . . . .
C42A C 0.65952(14) 0.62964(19) 0.57104(13) 0.0568(11) Uani 1 1 d . . . . .
H42A H 0.6612 0.6462 0.5488 0.068 Uiso 1 1 calc R U . . .
C43A C 0.66583(15) 0.6650(2) 0.60215(15) 0.0649(13) Uani 1 1 d . . . . .
H43A H 0.6716 0.7055 0.6005 0.078 Uiso 1 1 calc R U . . .
C44A C 0.66393(14) 0.6431(2) 0.63488(14) 0.0628(13) Uani 1 1 d . . . . .
H44A H 0.6682 0.6680 0.6556 0.075 Uiso 1 1 calc R U . . .
C45A C 0.65552(13) 0.5835(2) 0.63724(12) 0.0552(11) Uani 1 1 d . . . . .
C46A C 0.65058(16) 0.5464(2) 0.66551(13) 0.0685(14) Uani 1 1 d . . . . .
H46A H 0.6525 0.5580 0.6898 0.082 Uiso 1 1 calc R U . . .
C47A C 0.64267(16) 0.4919(2) 0.65163(13) 0.0665(13) Uani 1 1 d . . . . .
H47A H 0.6382 0.4584 0.6647 0.080 Uiso 1 1 calc R U . . .
N48A N 0.64205(12) 0.49221(16) 0.61528(10) 0.0568(9) Uani 1 1 d . . . . .
H48A H 0.6376 0.4617 0.6006 0.068 Uiso 1 1 calc R U . . .
C49A C 0.64956(13) 0.54810(18) 0.60637(12) 0.0501(10) Uani 1 1 d . . . . .
C1B C 0.64792(14) 0.8575(2) 0.26507(11) 0.0510(10) Uani 1 1 d . . . . .
O1B O 0.63374(11) 0.88388(15) 0.23705(9) 0.0674(9) Uani 1 1 d . . . . .
C2B C 0.63163(13) 0.80840(19) 0.28340(12) 0.0515(10) Uani 1 1 d . . . . .
O2B O 0.59868(10) 0.78067(15) 0.27563(9) 0.0632(8) Uani 1 1 d . . . . .
C3B C 0.67182(12) 0.81021(18) 0.31334(12) 0.0469(9) Uani 1 1 d . . . . .
N3B N 0.69084(11) 0.78356(15) 0.34514(9) 0.0480(8) Uani 1 1 d . . . . .
H3B H 0.7161 0.7966 0.3568 0.058 Uiso 1 1 calc R U . . .
C31B C 0.67591(14) 0.73725(18) 0.36265(12) 0.0495(10) Uani 1 1 d . . . . .
C32B C 0.63780(14) 0.70993(18) 0.34771(13) 0.0513(10) Uani 1 1 d . . . . .
H32B H 0.6202 0.7216 0.3243 0.062 Uiso 1 1 calc R U . . .
C33B C 0.62472(15) 0.6648(2) 0.36689(14) 0.0593(12) Uani 1 1 d . . . . .
H33B H 0.5983 0.6465 0.3560 0.071 Uiso 1 1 calc R U . . .
C34B C 0.64886(16) 0.64627(19) 0.40084(14) 0.0591(12) Uani 1 1 d . . . . .
H34B H 0.6393 0.6162 0.4135 0.071 Uiso 1 1 calc R U . . .
C35B C 0.68793(16) 0.6730(2) 0.41621(13) 0.0589(11) Uani 1 1 d . . . . .
C36B C 0.72083(18) 0.6656(2) 0.44979(14) 0.0690(14) Uani 1 1 d . . . . .
H36B H 0.7212 0.6385 0.4687 0.083 Uiso 1 1 calc R U . . .
C37B C 0.75157(18) 0.7047(2) 0.44958(14) 0.0682(13) Uani 1 1 d . . . . .
H37B H 0.7772 0.7090 0.4686 0.082 Uiso 1 1 calc R U . . .
N38B N 0.74020(13) 0.73727(17) 0.41787(10) 0.0600(10) Uani 1 1 d . . . . .
H38B H 0.7552 0.7651 0.4119 0.072 Uiso 1 1 calc R U . . .
C39B C 0.70117(14) 0.71846(19) 0.39711(12) 0.0519(10) Uani 1 1 d . . . . .
C4B C 0.68665(13) 0.85612(18) 0.29640(11) 0.0452(9) Uani 1 1 d . . . . .
N4B N 0.72388(10) 0.88399(15) 0.30725(9) 0.0486(8) Uani 1 1 d . . . . .
H4B H 0.7422 0.8707 0.3273 0.058 Uiso 1 1 calc R U . . .
C41B C 0.73699(13) 0.93205(18) 0.29019(11) 0.0464(9) Uani 1 1 d . . . . .
C42B C 0.71018(15) 0.9675(2) 0.26492(12) 0.0563(11) Uani 1 1 d . . . . .
H42B H 0.6808 0.9603 0.2582 0.068 Uiso 1 1 calc R U . . .
C43B C 0.72559(16) 1.0145(2) 0.24871(12) 0.0594(12) Uani 1 1 d . . . . .
H43B H 0.7063 1.0381 0.2310 0.071 Uiso 1 1 calc R U . . .
C44B C 0.76760(15) 1.0273(2) 0.25774(12) 0.0561(11) Uani 1 1 d . . . . .
H44B H 0.7775 1.0590 0.2465 0.067 Uiso 1 1 calc R U . . .
C45B C 0.79526(14) 0.99257(19) 0.28379(12) 0.0510(10) Uani 1 1 d . . . . .
C46B C 0.84011(15) 0.9925(2) 0.30021(13) 0.0585(11) Uani 1 1 d . . . . .
H46B H 0.8595 1.0187 0.2948 0.070 Uiso 1 1 calc R U . . .
C47B C 0.84964(14) 0.9483(2) 0.32474(14) 0.0601(12) Uani 1 1 d . . . . .
H47B H 0.8772 0.9387 0.3396 0.072 Uiso 1 1 calc R U . . .
N48B N 0.81329(11) 0.91882(16) 0.32510(10) 0.0523(8) Uani 1 1 d . . . . .
H48B H 0.8119 0.8884 0.3388 0.063 Uiso 1 1 calc R U . . .
C49B C 0.77984(13) 0.94577(18) 0.30024(11) 0.0458(9) Uani 1 1 d . . . . .
C1C C 0.60775(15) 0.0977(2) 0.47387(14) 0.0618(12) Uani 1 1 d . . . . .
O1C O 0.62560(11) 0.12624(15) 0.50030(10) 0.0767(11) Uani 1 1 d . . . . .
C2C C 0.62009(16) 0.0487(2) 0.45338(13) 0.0611(12) Uani 1 1 d . . . . .
O2C O 0.65302(11) 0.02300(17) 0.45599(11) 0.0819(11) Uani 1 1 d . . . . .
C31C C 0.56419(15) -0.03168(19) 0.38157(12) 0.0528(10) Uani 1 1 d . . . . .
C32C C 0.60043(14) -0.06351(18) 0.39585(14) 0.0551(11) Uani 1 1 d . . . . .
H32C H 0.6197 -0.0525 0.4186 0.066 Uiso 1 1 calc R U . . .
C33C C 0.60902(16) -0.1120(2) 0.37686(14) 0.0594(11) Uani 1 1 d . . . . .
H33C H 0.6341 -0.1336 0.3873 0.071 Uiso 1 1 calc R U . . .
C34C C 0.58261(17) -0.1295(2) 0.34382(15) 0.0637(13) Uani 1 1 d . . . . .
H34C H 0.5893 -0.1623 0.3314 0.076 Uiso 1 1 calc R U . . .
C35C C 0.54568(17) -0.0981(2) 0.32874(13) 0.0586(11) Uani 1 1 d . . . . .
C36C C 0.51108(18) -0.1027(2) 0.29621(14) 0.0688(13) Uani 1 1 d . . . . .
H36C H 0.5079 -0.1314 0.2776 0.083 Uiso 1 1 calc R U . . .
C37C C 0.48361(18) -0.0591(2) 0.29645(13) 0.0670(13) Uani 1 1 d . . . . .
H37C H 0.4580 -0.0521 0.2778 0.080 Uiso 1 1 calc R U . . .
N38C N 0.49852(13) -0.02669(17) 0.32785(10) 0.0597(10) Uani 1 1 d . . . . .
H38C H 0.4858 0.0036 0.3340 0.072 Uiso 1 1 calc R U . . .
C39C C 0.53643(15) -0.04929(19) 0.34796(12) 0.0536(10) Uani 1 1 d . . . . .
C4C C 0.56474(14) 0.09348(18) 0.44755(11) 0.0485(10) Uani 1 1 d . . . . .
N4C N 0.52712(11) 0.11969(16) 0.44120(9) 0.0500(8) Uani 1 1 d . . . . .
H4C H 0.5062 0.1033 0.4243 0.060 Uiso 1 1 calc R U . . .
C3C C 0.57660(14) 0.04706(18) 0.42878(11) 0.0502(10) Uani 1 1 d . . . . .
N3C N 0.55307(12) 0.01785(15) 0.39938(10) 0.0529(9) Uani 1 1 d . . . . .
H3C H 0.5273 0.0310 0.3898 0.064 Uiso 1 1 calc R U . . .
C41C C 0.51675(13) 0.17003(19) 0.45813(11) 0.0492(10) Uani 1 1 d . . . . .
C42C C 0.54590(15) 0.2043(2) 0.48272(12) 0.0577(11) Uani 1 1 d . . . . .
H42C H 0.5748 0.1941 0.4892 0.069 Uiso 1 1 calc R U . . .
C43C C 0.53334(15) 0.2541(2) 0.49829(13) 0.0610(12) Uani 1 1 d . . . . .
H43C H 0.5542 0.2767 0.5153 0.073 Uiso 1 1 calc R U . . .
C44C C 0.49227(15) 0.2714(2) 0.49002(12) 0.0579(11) Uani 1 1 d . . . . .
H44C H 0.4846 0.3054 0.5008 0.070 Uiso 1 1 calc R U . . .
C45C C 0.46209(14) 0.23747(19) 0.46518(11) 0.0503(10) Uani 1 1 d . . . . .
C46C C 0.41737(14) 0.2418(2) 0.44991(12) 0.0534(10) Uani 1 1 d . . . . .
H46C H 0.3998 0.2711 0.4552 0.064 Uiso 1 1 calc R U . . .
C47C C 0.40488(14) 0.1964(2) 0.42653(13) 0.0546(11) Uani 1 1 d . . . . .
H47C H 0.3766 0.1886 0.4128 0.066 Uiso 1 1 calc R U . . .
N48C N 0.43900(11) 0.16311(16) 0.42547(10) 0.0517(8) Uani 1 1 d . . . . .
H48C H 0.4382 0.1317 0.4119 0.062 Uiso 1 1 calc R U . . .
C49C C 0.47450(13) 0.18751(18) 0.44927(11) 0.0472(9) Uani 1 1 d . . . . .
C1D C 0.63573(16) 0.3469(2) 0.26118(14) 0.0623(12) Uani 1 1 d . . . . .
O1D O 0.63575(14) 0.39879(15) 0.25527(10) 0.0821(11) Uani 1 1 d . . . . .
C2D C 0.64346(17) 0.3104(2) 0.29506(14) 0.0654(13) Uani 1 1 d . . . . .
O2D O 0.65293(15) 0.32128(18) 0.32771(10) 0.0919(14) Uani 1 1 d . . . . .
C3D C 0.63672(12) 0.2569(2) 0.27181(11) 0.0493(10) Uani 1 1 d . . . . .
N3D N 0.63703(11) 0.19883(16) 0.27479(9) 0.0495(8) Uani 1 1 d . . . . .
H3D H 0.6346 0.1794 0.2544 0.059 Uiso 1 1 calc R U . . .
C31D C 0.64076(12) 0.1638(2) 0.30609(11) 0.0523(10) Uani 1 1 d . . . . .
C32D C 0.65073(13) 0.1857(3) 0.34174(12) 0.0607(12) Uani 1 1 d . . . . .
H32D H 0.6565 0.2262 0.3463 0.073 Uiso 1 1 calc R U . . .
C33D C 0.65222(14) 0.1474(3) 0.37071(13) 0.0699(15) Uani 1 1 d . . . . .
H33D H 0.6587 0.1631 0.3947 0.084 Uiso 1 1 calc R U . . .
C34D C 0.64483(15) 0.0893(3) 0.36607(14) 0.0717(15) Uani 1 1 d . . . . .
H34D H 0.6459 0.0649 0.3864 0.086 Uiso 1 1 calc R U . . .
C35D C 0.63551(14) 0.0652(3) 0.33059(14) 0.0659(14) Uani 1 1 d . . . . .
C36D C 0.62431(16) 0.0086(3) 0.31557(15) 0.0722(15) Uani 1 1 d . . . . .
H36D H 0.6227 -0.0262 0.3287 0.087 Uiso 1 1 calc R U . . .
C37D C 0.61631(16) 0.0137(2) 0.27878(16) 0.0672(13) Uani 1 1 d . . . . .
H37D H 0.6083 -0.0176 0.2618 0.081 Uiso 1 1 calc R U . . .
N38D N 0.62165(12) 0.07115(17) 0.26997(11) 0.0593(10) Uani 1 1 d . . . . .
H38D H 0.6180 0.0846 0.2477 0.071 Uiso 1 1 calc R U . . .
C39D C 0.63346(13) 0.1039(2) 0.30121(12) 0.0516(10) Uani 1 1 d . . . . .
C4D C 0.62876(13) 0.29200(19) 0.24006(12) 0.0494(10) Uani 1 1 d . . . . .
N4D N 0.61949(11) 0.27534(15) 0.20469(9) 0.0488(8) Uani 1 1 d . . . . .
H4D H 0.6188 0.2373 0.2006 0.059 Uiso 1 1 calc R U . . .
C41D C 0.61091(12) 0.31118(17) 0.17376(12) 0.0473(9) Uani 1 1 d . . . . .
C42D C 0.59779(14) 0.36869(19) 0.17286(14) 0.0574(11) Uani 1 1 d . . . . .
H42D H 0.5937 0.3856 0.1942 0.069 Uiso 1 1 calc R U . . .
C43D C 0.59041(15) 0.4027(2) 0.14107(16) 0.0668(14) Uani 1 1 d . . . . .
H43D H 0.5817 0.4423 0.1414 0.080 Uiso 1 1 calc R U . . .
C44D C 0.59545(14) 0.3803(2) 0.10978(14) 0.0633(13) Uani 1 1 d . . . . .
H44D H 0.5903 0.4041 0.0885 0.076 Uiso 1 1 calc R U . . .
C45D C 0.60837(13) 0.3218(2) 0.10909(13) 0.0545(11) Uani 1 1 d . . . . .
C46D C 0.61693(14) 0.2845(2) 0.08257(13) 0.0614(12) Uani 1 1 d . . . . .
H46D H 0.6149 0.2948 0.0581 0.074 Uiso 1 1 calc R U . . .
C47D C 0.62850(15) 0.2316(2) 0.09829(13) 0.0610(12) Uani 1 1 d . . . . .
H47D H 0.6358 0.1984 0.0865 0.073 Uiso 1 1 calc R U . . .
N48D N 0.62804(11) 0.23305(16) 0.13403(9) 0.0525(9) Uani 1 1 d . . . . .
H48D H 0.6347 0.2037 0.1496 0.063 Uiso 1 1 calc R U . . .
C49D C 0.61551(12) 0.28799(18) 0.14141(11) 0.0481(10) Uani 1 1 d . . . . .
N1E N 0.72006(10) 0.06941(16) 0.60469(10) 0.0523(9) Uani 1 1 d . . . . .
C1E C 0.75032(14) 0.0328(2) 0.59105(15) 0.0654(13) Uani 1 1 d . . . . .
H1EA H 0.7377 0.0269 0.5644 0.078 Uiso 1 1 calc R U . . .
H1EB H 0.7764 0.0559 0.5945 0.078 Uiso 1 1 calc R U . . .
C2E C 0.76226(17) -0.0256(2) 0.60815(17) 0.0749(15) Uani 1 1 d . . . . .
H2EA H 0.7369 -0.0448 0.6111 0.090 Uiso 1 1 calc R U . . .
H2EB H 0.7823 -0.0200 0.6328 0.090 Uiso 1 1 calc R U . . .
C3E C 0.78174(18) -0.0656(3) 0.5870(2) 0.0897(19) Uani 1 1 d . . . . .
H3EA H 0.7929 -0.1006 0.6019 0.108 Uiso 1 1 calc R U . . .
H3EB H 0.8056 -0.0452 0.5819 0.108 Uiso 1 1 calc R U . . .
C4E C 0.7507(3) -0.0850(4) 0.5508(2) 0.132(3) Uani 1 1 d . . . . .
H4EA H 0.7270 -0.1053 0.5556 0.199 Uiso 1 1 calc R U . . .
H4EB H 0.7647 -0.1117 0.5382 0.199 Uiso 1 1 calc R U . . .
H4EC H 0.7404 -0.0506 0.5354 0.199 Uiso 1 1 calc R U . . .
C5E C 0.70703(15) 0.1233(2) 0.58053(14) 0.0600(12) Uani 1 1 d . . . . .
H5EA H 0.6946 0.1097 0.5550 0.072 Uiso 1 1 calc R U . . .
H5EB H 0.6845 0.1435 0.5878 0.072 Uiso 1 1 calc R U . . .
C6E C 0.74012(15) 0.1677(2) 0.58069(14) 0.0634(12) Uani 1 1 d . . . . .
H6EA H 0.7513 0.1843 0.6056 0.076 Uiso 1 1 calc R U . . .
H6EB H 0.7636 0.1480 0.5746 0.076 Uiso 1 1 calc R U . . .
C7E C 0.72404(17) 0.2159(2) 0.55435(15) 0.0688(13) Uani 1 1 d . . . . .
H7EA H 0.7004 0.2349 0.5605 0.083 Uiso 1 1 calc R U . . .
H7EB H 0.7128 0.1987 0.5296 0.083 Uiso 1 1 calc R U . . .
C8E C 0.7552(2) 0.2621(3) 0.55296(19) 0.0928(19) Uani 1 1 d . . . . .
H8EA H 0.7685 0.2772 0.5776 0.139 Uiso 1 1 calc R U . . .
H8EB H 0.7409 0.2941 0.5371 0.139 Uiso 1 1 calc R U . . .
H8EC H 0.7767 0.2452 0.5433 0.139 Uiso 1 1 calc R U . . .
C9E C 0.68157(14) 0.0350(2) 0.60422(14) 0.0628(12) Uani 1 1 d . . . . .
H9EA H 0.6901 0.0012 0.6210 0.075 Uiso 1 1 calc R U . . .
H9EB H 0.6629 0.0601 0.6136 0.075 Uiso 1 1 calc R U . . .
C10E C 0.65733(16) 0.0126(2) 0.56713(14) 0.0670(13) Uani 1 1 d . . . . .
H10A H 0.6423 0.0460 0.5524 0.080 Uiso 1 1 calc R U . . .
H10B H 0.6775 -0.0026 0.5549 0.080 Uiso 1 1 calc R U . . .
C11E C 0.62634(17) -0.0342(2) 0.56689(16) 0.0723(14) Uani 1 1 d . . . . .
H11A H 0.6052 -0.0187 0.5780 0.087 Uiso 1 1 calc R U . . .
H11B H 0.6410 -0.0672 0.5822 0.087 Uiso 1 1 calc R U . . .
C12E C 0.60424(19) -0.0567(3) 0.52934(17) 0.0887(19) Uani 1 1 d . . . . .
H12A H 0.5867 -0.0255 0.5149 0.133 Uiso 1 1 calc R U . . .
H12B H 0.5865 -0.0901 0.5311 0.133 Uiso 1 1 calc R U . . .
H12C H 0.6250 -0.0691 0.5174 0.133 Uiso 1 1 calc R U . . .
C13E C 0.74298(14) 0.0882(2) 0.64463(14) 0.0624(12) Uani 1 1 d . . . . .
H13A H 0.7508 0.0523 0.6596 0.075 Uiso 1 1 calc R U . . .
H13B H 0.7694 0.1082 0.6448 0.075 Uiso 1 1 calc R U . . .
C14E C 0.71954(15) 0.1274(2) 0.66272(14) 0.0666(13) Uani 1 1 d . . . . .
H14A H 0.6970 0.1049 0.6685 0.080 Uiso 1 1 calc R U . . .
H14B H 0.7063 0.1595 0.6458 0.080 Uiso 1 1 calc R U . . .
C15E C 0.74868(17) 0.1530(2) 0.69745(14) 0.0710(14) Uani 1 1 d . . . . .
H15A H 0.7666 0.1212 0.7115 0.085 Uiso 1 1 calc R U . . .
H15B H 0.7673 0.1819 0.6908 0.085 Uiso 1 1 calc R U . . .
C16E C 0.7271(2) 0.1820(3) 0.72129(16) 0.0823(16) Uani 1 1 d . . . . .
H16A H 0.7125 0.2171 0.7090 0.124 Uiso 1 1 calc R U . . .
H16B H 0.7479 0.1934 0.7443 0.124 Uiso 1 1 calc R U . . .
H16C H 0.7068 0.1549 0.7263 0.124 Uiso 1 1 calc R U . . .
N1F N 0.53642(11) 0.81063(17) 0.14881(9) 0.0517(9) Uani 1 1 d . . . . .
C1F C 0.51778(15) 0.8571(2) 0.16802(12) 0.0583(11) Uani 1 1 d . . . . .
H1FA H 0.4876 0.8614 0.1545 0.070 Uiso 1 1 calc R U . . .
H1FB H 0.5197 0.8427 0.1929 0.070 Uiso 1 1 calc R U . . .
C2F C 0.53806(15) 0.9168(2) 0.17150(13) 0.0618(12) Uani 1 1 d . . . . .
H2FA H 0.5328 0.9342 0.1469 0.074 Uiso 1 1 calc R U . . .
H2FB H 0.5688 0.9126 0.1825 0.074 Uiso 1 1 calc R U . . .
C3F C 0.52100(18) 0.9576(3) 0.19508(16) 0.0757(15) Uani 1 1 d . . . . .
H3FA H 0.4900 0.9549 0.1874 0.091 Uiso 1 1 calc R U . . .
H3FB H 0.5315 0.9447 0.2209 0.091 Uiso 1 1 calc R U . . .
C4F C 0.5335(2) 1.0197(3) 0.19243(19) 0.0922(19) Uani 1 1 d . . . . .
H4FA H 0.5636 1.0216 0.1952 0.138 Uiso 1 1 calc R U . . .
H4FB H 0.5274 1.0427 0.2118 0.138 Uiso 1 1 calc R U . . .
H4FC H 0.5176 1.0356 0.1686 0.138 Uiso 1 1 calc R U . . .
C5F C 0.57797(14) 0.7893(2) 0.17672(12) 0.0552(11) Uani 1 1 d . . . . .
H5FA H 0.5973 0.8231 0.1835 0.066 Uiso 1 1 calc R U . . .
H5FB H 0.5716 0.7762 0.1991 0.066 Uiso 1 1 calc R U . . .
C6F C 0.60041(15) 0.7406(2) 0.16417(13) 0.0603(12) Uani 1 1 d . . . . .
H6FA H 0.6114 0.7550 0.1445 0.072 Uiso 1 1 calc R U . . .
H6FB H 0.5805 0.7083 0.1541 0.072 Uiso 1 1 calc R U . . .
C7F C 0.63664(16) 0.7176(2) 0.19584(15) 0.0672(13) Uani 1 1 d . . . . .
H7FA H 0.6567 0.6965 0.1858 0.081 Uiso 1 1 calc R U . . .
H7FB H 0.6516 0.7513 0.2102 0.081 Uiso 1 1 calc R U . . .
C8F C 0.6225(2) 0.6766(2) 0.22113(15) 0.0808(16) Uani 1 1 d . . . . .
H8FA H 0.6099 0.6995 0.2368 0.121 Uiso 1 1 calc R U . . .
H8FB H 0.6467 0.6548 0.2364 0.121 Uiso 1 1 calc R U . . .
H8FC H 0.6016 0.6490 0.2065 0.121 Uiso 1 1 calc R U . . .
C9F C 0.54667(14) 0.8354(2) 0.11615(12) 0.0557(11) Uani 1 1 d . . . . .
H9FA H 0.5593 0.8040 0.1050 0.067 Uiso 1 1 calc R U . . .
H9FB H 0.5681 0.8665 0.1246 0.067 Uiso 1 1 calc R U . . .
C10F C 0.50963(15) 0.8607(2) 0.08706(13) 0.0646(13) Uani 1 1 d . . . . .
H10C H 0.4917 0.8286 0.0735 0.078 Uiso 1 1 calc R U . . .
H10D H 0.4926 0.8851 0.0986 0.078 Uiso 1 1 calc R U . . .
C11F C 0.52496(17) 0.8977(2) 0.06099(14) 0.0676(13) Uani 1 1 d . . . . .
H11C H 0.5426 0.8732 0.0501 0.081 Uiso 1 1 calc R U . . .
H11D H 0.5428 0.9297 0.0749 0.081 Uiso 1 1 calc R U . . .
C12F C 0.4896(2) 0.9242(3) 0.03039(16) 0.0855(18) Uani 1 1 d . . . . .
H12D H 0.4722 0.8928 0.0161 0.128 Uiso 1 1 calc R U . . .
H12E H 0.5014 0.9477 0.0144 0.128 Uiso 1 1 calc R U . . .
H12F H 0.4723 0.9494 0.0409 0.128 Uiso 1 1 calc R U . . .
C13F C 0.50570(14) 0.7597(2) 0.13723(12) 0.0589(11) Uani 1 1 d . . . . .
H13C H 0.4786 0.7756 0.1218 0.071 Uiso 1 1 calc R U . . .
H13D H 0.5165 0.7331 0.1217 0.071 Uiso 1 1 calc R U . . .
C14F C 0.49736(15) 0.7240(2) 0.16688(13) 0.0611(12) Uani 1 1 d . . . . .
H14C H 0.4853 0.7496 0.1821 0.073 Uiso 1 1 calc R U . . .
H14D H 0.5242 0.7081 0.1828 0.073 Uiso 1 1 calc R U . . .
C15F C 0.46766(15) 0.6744(2) 0.15195(14) 0.0647(13) Uani 1 1 d . . . . .
H15C H 0.4392 0.6906 0.1408 0.078 Uiso 1 1 calc R U . . .
H15D H 0.4763 0.6548 0.1323 0.078 Uiso 1 1 calc R U . . .
C16F C 0.46558(16) 0.6295(2) 0.17987(15) 0.0696(13) Uani 1 1 d . . . . .
H16D H 0.4938 0.6143 0.1919 0.083 Uiso 1 1 calc R U . . .
H16E H 0.4472 0.5972 0.1678 0.083 Uiso 1 1 calc R U . . .
H16F H 0.4543 0.6475 0.1982 0.083 Uiso 1 1 calc R U . . .
N1G N 0.52295(10) 0.75672(14) 0.40525(9) 0.0447(8) Uani 1 1 d . . . . .
C1G C 0.53139(14) 0.74100(18) 0.36987(11) 0.0499(10) Uani 1 1 d . . . . .
H1GA H 0.5544 0.7664 0.3674 0.060 Uiso 1 1 calc R U . . .
H1GB H 0.5417 0.7001 0.3719 0.060 Uiso 1 1 calc R U . . .
C2G C 0.49549(14) 0.7460(2) 0.33531(12) 0.0548(11) Uani 1 1 d . . . . .
H2GA H 0.4857 0.7872 0.3317 0.066 Uiso 1 1 calc R U . . .
H2GB H 0.4718 0.7214 0.3372 0.066 Uiso 1 1 calc R U . . .
C3G C 0.50955(15) 0.7262(2) 0.30290(12) 0.0632(12) Uani 1 1 d . . . . .
H3GA H 0.5329 0.7516 0.3011 0.076 Uiso 1 1 calc R U . . .
H3GB H 0.5204 0.6856 0.3073 0.076 Uiso 1 1 calc R U . . .
C4G C 0.47551(19) 0.7281(3) 0.26757(15) 0.0895(19) Uani 1 1 d . . . . .
H4GA H 0.4544 0.6983 0.2676 0.134 Uiso 1 1 calc R U . . .
H4GB H 0.4873 0.7202 0.2475 0.134 Uiso 1 1 calc R U . . .
H4GC H 0.4624 0.7669 0.2643 0.134 Uiso 1 1 calc R U . . .
C5G C 0.48661(13) 0.72183(18) 0.41039(12) 0.0497(10) Uani 1 1 d . . . . .
H5GA H 0.4607 0.7337 0.3912 0.060 Uiso 1 1 calc R U . . .
H5GB H 0.4830 0.7325 0.4343 0.060 Uiso 1 1 calc R U . . .
C6G C 0.49078(16) 0.65569(19) 0.40895(15) 0.0637(12) Uani 1 1 d . . . . .
H6GA H 0.4906 0.6441 0.3840 0.076 Uiso 1 1 calc R U . . .
H6GB H 0.5181 0.6437 0.4261 0.076 Uiso 1 1 calc R U . . .
C7G C 0.45639(17) 0.6242(2) 0.41858(16) 0.0712(14) Uani 1 1 d . . . . .
H7GA H 0.4293 0.6339 0.4003 0.085 Uiso 1 1 calc R U . . .
H7GB H 0.4552 0.6382 0.4427 0.085 Uiso 1 1 calc R U . . .
C8G C 0.46190(19) 0.5590(2) 0.42006(19) 0.0862(18) Uani 1 1 d . . . . .
H8GA H 0.4608 0.5444 0.3957 0.129 Uiso 1 1 calc R U . . .
H8GB H 0.4394 0.5409 0.4279 0.129 Uiso 1 1 calc R U . . .
H8GC H 0.4891 0.5491 0.4375 0.129 Uiso 1 1 calc R U . . .
C9G C 0.56257(13) 0.74280(18) 0.43685(11) 0.0493(10) Uani 1 1 d . . . . .
H9GA H 0.5558 0.7467 0.4602 0.059 Uiso 1 1 calc R U . . .
H9GB H 0.5704 0.7014 0.4346 0.059 Uiso 1 1 calc R U . . .
C10G C 0.60011(14) 0.78108(19) 0.43869(12) 0.0549(11) Uani 1 1 d . . . . .
H10E H 0.5919 0.8228 0.4386 0.066 Uiso 1 1 calc R U . . .
H10F H 0.6093 0.7741 0.4167 0.066 Uiso 1 1 calc R U . . .
C11G C 0.63635(14) 0.7689(2) 0.47262(13) 0.0610(12) Uani 1 1 d . . . . .
H11E H 0.6450 0.7274 0.4724 0.073 Uiso 1 1 calc R U . . .
H11F H 0.6270 0.7751 0.4945 0.073 Uiso 1 1 calc R U . . .
C12G C 0.67370(16) 0.8082(2) 0.47490(15) 0.0720(14) Uani 1 1 d . . . . .
H12G H 0.6848 0.7994 0.4546 0.108 Uiso 1 1 calc R U . . .
H12H H 0.6956 0.8014 0.4981 0.108 Uiso 1 1 calc R U . . .
H12I H 0.6648 0.8493 0.4735 0.108 Uiso 1 1 calc R U . . .
C13G C 0.51218(13) 0.82159(17) 0.40480(11) 0.0457(9) Uani 1 1 d . . . . .
H13E H 0.5347 0.8441 0.3990 0.055 Uiso 1 1 calc R U . . .
H13F H 0.4859 0.8285 0.3847 0.055 Uiso 1 1 calc R U . . .
C14G C 0.50648(14) 0.84598(18) 0.43993(11) 0.0491(10) Uani 1 1 d . . . . .
H14E H 0.4795 0.8321 0.4426 0.059 Uiso 1 1 calc R U . . .
H14F H 0.5294 0.8315 0.4611 0.059 Uiso 1 1 calc R U . . .
C15G C 0.50694(14) 0.91236(19) 0.43952(12) 0.0537(11) Uani 1 1 d . . . . .
H15E H 0.5360 0.9260 0.4427 0.064 Uiso 1 1 calc R U . . .
H15F H 0.4892 0.9263 0.4154 0.064 Uiso 1 1 calc R U . . .
C16G C 0.49118(17) 0.9392(2) 0.46910(13) 0.0681(14) Uani 1 1 d . . . . .
H16G H 0.4623 0.9262 0.4659 0.082 Uiso 1 1 calc R U . . .
H16H H 0.4919 0.9820 0.4674 0.082 Uiso 1 1 calc R U . . .
H16I H 0.5092 0.9266 0.4931 0.082 Uiso 1 1 calc R U . . .
N1H N 0.70974(11) 0.51473(14) 0.34532(9) 0.0447(8) Uani 1 1 d . . . . .
C1H C 0.74441(13) 0.47507(17) 0.34150(11) 0.0485(10) Uani 1 1 d . . . . .
H1HA H 0.7479 0.4813 0.3170 0.058 Uiso 1 1 calc R U . . .
H1HB H 0.7710 0.4869 0.3598 0.058 Uiso 1 1 calc R U . . .
C2H C 0.73754(16) 0.41085(19) 0.34616(15) 0.0636(12) Uani 1 1 d . . . . .
H2HA H 0.7099 0.3994 0.3293 0.076 Uiso 1 1 calc R U . . .
H2HB H 0.7369 0.4037 0.3715 0.076 Uiso 1 1 calc R U . . .
C3H C 0.77111(16) 0.3728(2) 0.33868(14) 0.0639(13) Uani 1 1 d . . . . .
H3HA H 0.7720 0.3804 0.3135 0.077 Uiso 1 1 calc R U . . .
H3HB H 0.7987 0.3839 0.3557 0.077 Uiso 1 1 calc R U . . .
C4H C 0.7641(2) 0.3086(2) 0.3428(2) 0.091(2) Uani 1 1 d . . . . .
H4HA H 0.7731 0.2983 0.3688 0.137 Uiso 1 1 calc R U . . .
H4HB H 0.7804 0.2861 0.3301 0.137 Uiso 1 1 calc R U . . .
H4HC H 0.7342 0.2996 0.3322 0.137 Uiso 1 1 calc R U . . .
C5H C 0.67003(13) 0.50210(18) 0.31397(11) 0.0490(10) Uani 1 1 d . . . . .
H5HA H 0.6775 0.5014 0.2909 0.059 Uiso 1 1 calc R U . . .
H5HB H 0.6598 0.4625 0.3176 0.059 Uiso 1 1 calc R U . . .
C6H C 0.63426(14) 0.5453(2) 0.30971(13) 0.0581(11) Uani 1 1 d . . . . .
H6HA H 0.6263 0.5465 0.3326 0.070 Uiso 1 1 calc R U . . .
H6HB H 0.6436 0.5850 0.3052 0.070 Uiso 1 1 calc R U . . .
C7H C 0.59651(15) 0.5278(2) 0.27818(13) 0.0654(13) Uani 1 1 d . . . . .
H7HA H 0.5872 0.4881 0.2828 0.078 Uiso 1 1 calc R U . . .
H7HB H 0.6048 0.5261 0.2555 0.078 Uiso 1 1 calc R U . . .
C8H C 0.56019(17) 0.5702(3) 0.27286(17) 0.0822(17) Uani 1 1 d . . . . .
H8HA H 0.5518 0.5719 0.2952 0.123 Uiso 1 1 calc R U . . .
H8HB H 0.5364 0.5569 0.2525 0.123 Uiso 1 1 calc R U . . .
H8HC H 0.5689 0.6093 0.2674 0.123 Uiso 1 1 calc R U . . .
C9H C 0.69992(14) 0.50430(18) 0.38105(11) 0.0493(10) Uani 1 1 d . . . . .
H9HA H 0.6882 0.4643 0.3805 0.059 Uiso 1 1 calc R U . . .
H9HB H 0.6778 0.5323 0.3826 0.059 Uiso 1 1 calc R U . . .
C10H C 0.73702(16) 0.5105(2) 0.41548(11) 0.0593(12) Uani 1 1 d . . . . .
H10G H 0.7609 0.4867 0.4131 0.071 Uiso 1 1 calc R U . . .
H10H H 0.7461 0.5520 0.4187 0.071 Uiso 1 1 calc R U . . .
C11H C 0.72496(19) 0.4904(2) 0.44855(13) 0.0718(14) Uani 1 1 d . . . . .
H11G H 0.6979 0.5087 0.4480 0.086 Uiso 1 1 calc R U . . .
H11H H 0.7464 0.5042 0.4709 0.086 Uiso 1 1 calc R U . . .
C12H C 0.72086(18) 0.4240(3) 0.45057(16) 0.0789(16) Uani 1 1 d . . . . .
H12J H 0.7006 0.4098 0.4280 0.118 Uiso 1 1 calc R U . . .
H12K H 0.7111 0.4139 0.4715 0.118 Uiso 1 1 calc R U . . .
H12L H 0.7483 0.4058 0.4535 0.118 Uiso 1 1 calc R U . . .
C13H C 0.72289(13) 0.57830(17) 0.34415(11) 0.0467(9) Uani 1 1 d . . . . .
H13G H 0.7007 0.6036 0.3484 0.056 Uiso 1 1 calc R U . . .
H13H H 0.7488 0.5849 0.3646 0.056 Uiso 1 1 calc R U . . .
C14H C 0.73091(14) 0.59791(18) 0.30900(11) 0.0502(10) Uani 1 1 d . . . . .
H14G H 0.7578 0.5814 0.3076 0.060 Uiso 1 1 calc R U . . .
H14H H 0.7082 0.5836 0.2877 0.060 Uiso 1 1 calc R U . . .
C15H C 0.73258(16) 0.66435(19) 0.30837(12) 0.0570(11) Uani 1 1 d . . . . .
H15G H 0.7042 0.6802 0.3058 0.068 Uiso 1 1 calc R U . . .
H15H H 0.7516 0.6785 0.3320 0.068 Uiso 1 1 calc R U . . .
C16H C 0.7477(2) 0.6875(2) 0.27752(14) 0.0765(15) Uani 1 1 d . . . . .
H16J H 0.7759 0.6724 0.2801 0.092 Uiso 1 1 calc R U . . .
H16K H 0.7486 0.7305 0.2784 0.092 Uiso 1 1 calc R U . . .
H16L H 0.7285 0.6748 0.2540 0.092 Uiso 1 1 calc R U . . .
Cl1I Cl 0.62187(6) 0.13891(5) 0.19556(4) 0.0905(5) Uani 1 1 d . . . . .
Cl1J Cl 0.65933(5) 0.39722(5) 0.55545(4) 0.0726(4) Uani 1 1 d . . . . .
Cl1K Cl 0.45816(4) 0.06384(6) 0.37308(4) 0.0712(4) Uani 1 1 d . . . . .
Cl1L Cl 0.78840(3) 0.82315(5) 0.37699(3) 0.0618(3) Uani 1 1 d . . . . .

loop_
_atom_site_aniso_label
_atom_site_aniso_U_11
_atom_site_aniso_U_22
_atom_site_aniso_U_33
_atom_site_aniso_U_23
_atom_site_aniso_U_13
_atom_site_aniso_U_12
C1A 0.053(2) 0.057(3) 0.048(2) 0.014(2) 0.0093(19) 0.003(2)
O1A 0.094(3) 0.052(2) 0.070(2) 0.0158(17) 0.0009(19) 0.0174(18)
C2A 0.052(2) 0.074(3) 0.054(3) 0.014(2) 0.017(2) -0.001(2)
O2A 0.079(2) 0.088(3) 0.0491(19) 0.0166(18) 0.0034(17) 0.0042(19)
C3A 0.041(2) 0.059(3) 0.045(2) 0.0020(19) 0.0119(17) -0.0001(18)
N3A 0.055(2) 0.063(2) 0.045(2) -0.0076(17) 0.0044(16) 0.0026(18)
C31A 0.047(2) 0.082(3) 0.055(3) -0.023(2) 0.011(2) -0.003(2)
C32A 0.053(3) 0.122(5) 0.049(3) -0.020(3) 0.010(2) -0.006(3)
C33A 0.056(3) 0.164(7) 0.060(3) -0.036(4) 0.016(3) -0.021(4)
C34A 0.054(3) 0.156(7) 0.082(4) -0.063(5) 0.024(3) -0.017(4)
C35A 0.044(3) 0.109(5) 0.103(5) -0.050(4) 0.016(3) -0.003(3)
C36A 0.055(3) 0.112(5) 0.138(6) -0.077(5) 0.017(4) -0.003(3)
C37A 0.063(3) 0.070(4) 0.149(7) -0.049(4) 0.008(4) -0.001(3)
N38A 0.055(2) 0.063(3) 0.092(3) -0.027(2) 0.007(2) 0.001(2)
C39A 0.036(2) 0.091(4) 0.070(3) -0.036(3) 0.010(2) -0.008(2)
C4A 0.047(2) 0.048(2) 0.046(2) 0.0042(18) 0.0098(18) -0.0022(18)
N4A 0.065(2) 0.0434(19) 0.0423(19) 0.0032(15) 0.0016(16) 0.0066(16)
C41A 0.054(2) 0.044(2) 0.042(2) -0.0040(18) 0.0027(18) 0.0010(18)
C42A 0.059(3) 0.045(2) 0.057(3) 0.004(2) 0.003(2) 0.004(2)
C43A 0.056(3) 0.045(2) 0.077(3) -0.006(2) -0.004(2) 0.002(2)
C44A 0.055(3) 0.060(3) 0.059(3) -0.014(2) -0.005(2) 0.013(2)
C45A 0.047(2) 0.064(3) 0.046(2) -0.004(2) 0.0014(19) 0.009(2)
C46A 0.068(3) 0.088(4) 0.046(3) -0.002(3) 0.012(2) 0.015(3)
C47A 0.073(3) 0.072(3) 0.050(3) 0.011(2) 0.011(2) 0.002(3)
N48A 0.064(2) 0.052(2) 0.046(2) 0.0013(17) 0.0036(17) -0.0043(17)
C49A 0.048(2) 0.045(2) 0.049(2) 0.0026(19) 0.0017(18) 0.0049(18)
C1B 0.052(2) 0.056(2) 0.040(2) -0.008(2) 0.0047(18) -0.0044(19)
O1B 0.070(2) 0.074(2) 0.0452(18) 0.0006(16) -0.0023(15) -0.0132(17)
C2B 0.048(2) 0.055(2) 0.046(2) -0.013(2) 0.0062(18) -0.004(2)
O2B 0.0525(18) 0.076(2) 0.0573(19) -0.0146(17) 0.0103(15) -0.0138(16)
C3B 0.042(2) 0.051(2) 0.049(2) -0.0101(19) 0.0159(18) -0.0038(18)
N3B 0.0461(18) 0.0465(19) 0.049(2) -0.0066(16) 0.0107(15) -0.0079(15)
C31B 0.059(2) 0.046(2) 0.047(2) -0.0095(18) 0.0213(19) -0.0033(19)
C32B 0.055(2) 0.043(2) 0.056(3) -0.0114(19) 0.017(2) -0.0009(19)
C33B 0.058(3) 0.052(3) 0.073(3) -0.017(2) 0.027(2) -0.007(2)
C34B 0.074(3) 0.045(2) 0.070(3) -0.007(2) 0.040(3) -0.005(2)
C35B 0.073(3) 0.052(3) 0.057(3) -0.005(2) 0.028(2) -0.003(2)
C36B 0.097(4) 0.061(3) 0.049(3) 0.004(2) 0.022(3) -0.002(3)
C37B 0.082(3) 0.067(3) 0.049(3) 0.001(2) 0.010(2) -0.002(3)
N38B 0.071(2) 0.060(2) 0.044(2) 0.0002(18) 0.0111(18) -0.0080(19)
C39B 0.062(3) 0.050(2) 0.047(2) -0.0058(19) 0.022(2) -0.003(2)
C4B 0.048(2) 0.047(2) 0.037(2) -0.0093(17) 0.0083(17) -0.0029(18)
N4B 0.0455(18) 0.054(2) 0.0418(18) 0.0008(16) 0.0058(15) -0.0052(15)
C41B 0.051(2) 0.047(2) 0.039(2) -0.0043(17) 0.0107(17) -0.0043(18)
C42B 0.058(3) 0.060(3) 0.046(2) 0.001(2) 0.008(2) -0.003(2)
C43B 0.074(3) 0.052(3) 0.046(2) 0.002(2) 0.008(2) -0.004(2)
C44B 0.073(3) 0.049(2) 0.047(2) -0.004(2) 0.020(2) -0.009(2)
C45B 0.061(3) 0.048(2) 0.048(2) -0.0115(19) 0.022(2) -0.010(2)
C46B 0.059(3) 0.062(3) 0.056(3) -0.014(2) 0.020(2) -0.014(2)
C47B 0.043(2) 0.068(3) 0.067(3) -0.012(3) 0.014(2) -0.007(2)
N48B 0.0475(19) 0.055(2) 0.053(2) -0.0015(17) 0.0116(16) -0.0019(16)
C49B 0.050(2) 0.047(2) 0.040(2) -0.0062(17) 0.0129(17) -0.0018(18)
C1C 0.063(3) 0.054(3) 0.057(3) 0.010(2) 0.001(2) 0.015(2)
O1C 0.081(2) 0.061(2) 0.063(2) -0.0129(17) -0.0179(18) 0.0238(18)
C2C 0.064(3) 0.061(3) 0.051(3) 0.005(2) 0.006(2) 0.012(2)
O2C 0.065(2) 0.082(3) 0.089(3) -0.005(2) 0.0063(19) 0.0262(19)
C31C 0.064(3) 0.049(2) 0.049(2) -0.0016(19) 0.023(2) 0.002(2)
C32C 0.056(3) 0.043(2) 0.069(3) 0.005(2) 0.022(2) 0.0043(19)
C33C 0.065(3) 0.053(3) 0.064(3) -0.004(2) 0.025(2) 0.001(2)
C34C 0.084(3) 0.046(2) 0.076(3) -0.006(2) 0.045(3) 0.002(2)
C35C 0.082(3) 0.048(2) 0.052(3) -0.006(2) 0.029(2) -0.005(2)
C36C 0.097(4) 0.054(3) 0.059(3) -0.004(2) 0.030(3) -0.004(3)
C37C 0.086(4) 0.058(3) 0.051(3) 0.000(2) 0.011(2) -0.004(3)
N38C 0.074(3) 0.054(2) 0.050(2) -0.0057(18) 0.0158(19) 0.0024(19)
C39C 0.063(3) 0.048(2) 0.053(3) 0.000(2) 0.022(2) 0.002(2)
C4C 0.056(2) 0.046(2) 0.041(2) 0.0028(18) 0.0108(18) 0.0053(19)
N4C 0.053(2) 0.055(2) 0.0383(18) -0.0056(16) 0.0079(15) 0.0048(16)
C3C 0.061(3) 0.046(2) 0.043(2) 0.0025(18) 0.0154(19) 0.0078(19)
N3C 0.056(2) 0.051(2) 0.051(2) -0.0008(17) 0.0165(17) 0.0086(17)
C41C 0.054(2) 0.054(2) 0.037(2) 0.0008(18) 0.0096(18) 0.0057(19)
C42C 0.059(3) 0.059(3) 0.047(2) -0.006(2) 0.005(2) 0.009(2)
C43C 0.066(3) 0.062(3) 0.048(2) -0.012(2) 0.005(2) 0.005(2)
C44C 0.074(3) 0.053(3) 0.043(2) 0.000(2) 0.013(2) 0.015(2)
C45C 0.061(3) 0.051(2) 0.036(2) 0.0049(18) 0.0096(18) 0.009(2)
C46C 0.060(3) 0.056(3) 0.046(2) 0.008(2) 0.018(2) 0.013(2)
C47C 0.050(2) 0.056(3) 0.057(3) 0.007(2) 0.014(2) 0.005(2)
N48C 0.055(2) 0.052(2) 0.048(2) -0.0016(16) 0.0142(16) 0.0047(16)
C49C 0.056(2) 0.048(2) 0.035(2) 0.0028(17) 0.0109(17) 0.0046(19)
C1D 0.073(3) 0.051(3) 0.065(3) -0.018(2) 0.025(2) -0.016(2)
O1D 0.127(3) 0.052(2) 0.071(2) -0.0208(18) 0.035(2) -0.022(2)
C2D 0.075(3) 0.069(3) 0.058(3) -0.023(2) 0.030(2) -0.029(3)
O2D 0.133(4) 0.097(3) 0.054(2) -0.036(2) 0.040(2) -0.052(3)
C3D 0.041(2) 0.063(3) 0.044(2) -0.014(2) 0.0133(17) -0.0093(19)
N3D 0.0511(19) 0.056(2) 0.0391(18) -0.0060(16) 0.0095(15) -0.0005(16)
C31D 0.034(2) 0.080(3) 0.042(2) 0.007(2) 0.0106(16) 0.006(2)
C32D 0.039(2) 0.095(4) 0.043(2) -0.005(2) 0.0049(18) 0.004(2)
C33D 0.043(2) 0.123(5) 0.041(2) 0.008(3) 0.0091(19) 0.016(3)
C34D 0.045(3) 0.121(5) 0.049(3) 0.022(3) 0.013(2) 0.017(3)
C35D 0.041(2) 0.094(4) 0.063(3) 0.028(3) 0.016(2) 0.009(2)
C36D 0.064(3) 0.077(4) 0.075(4) 0.031(3) 0.020(3) 0.008(3)
C37D 0.063(3) 0.061(3) 0.078(4) 0.013(3) 0.022(3) 0.002(2)
N38D 0.058(2) 0.060(2) 0.058(2) 0.0125(19) 0.0146(18) 0.0037(18)
C39D 0.038(2) 0.069(3) 0.048(2) 0.006(2) 0.0123(18) 0.0075(19)
C4D 0.046(2) 0.054(2) 0.047(2) -0.0136(19) 0.0115(18) -0.0085(18)
N4D 0.060(2) 0.0388(17) 0.0424(18) -0.0039(15) 0.0076(16) -0.0024(15)
C41D 0.043(2) 0.042(2) 0.049(2) -0.0056(18) 0.0018(17) -0.0069(17)
C42D 0.053(2) 0.044(2) 0.066(3) -0.001(2) 0.004(2) -0.0040(19)
C43D 0.057(3) 0.041(2) 0.088(4) 0.002(2) -0.001(3) -0.002(2)
C44D 0.048(2) 0.063(3) 0.063(3) 0.021(2) -0.008(2) -0.013(2)
C45D 0.042(2) 0.055(3) 0.056(3) 0.007(2) -0.0031(19) -0.0129(19)
C46D 0.054(3) 0.079(3) 0.043(2) 0.001(2) 0.002(2) -0.018(2)
C47D 0.063(3) 0.067(3) 0.050(3) -0.007(2) 0.012(2) -0.011(2)
N48D 0.062(2) 0.050(2) 0.0408(18) -0.0022(16) 0.0081(16) -0.0019(17)
C49D 0.043(2) 0.045(2) 0.046(2) 0.0046(18) -0.0014(17) -0.0081(17)
N1E 0.0385(17) 0.058(2) 0.056(2) 0.0145(17) 0.0071(15) 0.0021(15)
C1E 0.042(2) 0.080(3) 0.071(3) 0.002(3) 0.011(2) 0.001(2)
C2E 0.060(3) 0.062(3) 0.097(4) 0.013(3) 0.015(3) -0.002(2)
C3E 0.063(3) 0.086(4) 0.127(6) 0.020(4) 0.039(4) 0.015(3)
C4E 0.166(8) 0.132(7) 0.116(7) -0.004(6) 0.069(6) 0.050(6)
C5E 0.055(3) 0.059(3) 0.060(3) 0.011(2) 0.010(2) 0.002(2)
C6E 0.061(3) 0.059(3) 0.065(3) 0.009(2) 0.012(2) -0.001(2)
C7E 0.071(3) 0.060(3) 0.071(3) 0.014(3) 0.015(3) -0.006(2)
C8E 0.107(5) 0.070(4) 0.096(5) 0.022(3) 0.023(4) -0.012(3)
C9E 0.044(2) 0.062(3) 0.079(3) 0.015(3) 0.013(2) 0.001(2)
C10E 0.059(3) 0.068(3) 0.066(3) 0.001(3) 0.008(2) 0.004(2)
C11E 0.063(3) 0.062(3) 0.090(4) 0.005(3) 0.020(3) -0.007(2)
C12E 0.083(4) 0.085(4) 0.082(4) 0.011(3) 0.001(3) -0.022(3)
C13E 0.048(2) 0.064(3) 0.068(3) 0.018(2) 0.007(2) 0.000(2)
C14E 0.056(3) 0.070(3) 0.071(3) 0.016(3) 0.014(2) -0.002(2)
C15E 0.066(3) 0.076(3) 0.065(3) 0.019(3) 0.009(2) 0.003(3)
C16E 0.096(4) 0.076(4) 0.072(4) 0.010(3) 0.021(3) -0.005(3)
N1F 0.0451(18) 0.070(2) 0.0384(18) -0.0076(17) 0.0098(15) -0.0029(17)
C1F 0.057(3) 0.071(3) 0.045(2) -0.006(2) 0.012(2) 0.008(2)
C2F 0.060(3) 0.072(3) 0.051(3) -0.004(2) 0.012(2) 0.002(2)
C3F 0.075(3) 0.085(4) 0.067(3) -0.018(3) 0.022(3) -0.001(3)
C4F 0.108(5) 0.073(4) 0.096(5) -0.019(3) 0.033(4) -0.001(3)
C5F 0.053(2) 0.063(3) 0.042(2) -0.007(2) 0.0029(19) -0.004(2)
C6F 0.058(3) 0.061(3) 0.058(3) -0.011(2) 0.011(2) -0.007(2)
C7F 0.063(3) 0.059(3) 0.077(3) -0.014(3) 0.016(3) 0.001(2)
C8F 0.106(4) 0.070(3) 0.057(3) 0.003(3) 0.008(3) 0.012(3)
C9F 0.052(2) 0.067(3) 0.045(2) -0.004(2) 0.0102(19) -0.001(2)
C10F 0.061(3) 0.078(3) 0.048(3) -0.006(2) 0.007(2) 0.007(2)
C11F 0.078(3) 0.068(3) 0.054(3) -0.003(2) 0.015(2) -0.003(3)
C12F 0.106(5) 0.071(4) 0.066(3) 0.010(3) 0.005(3) 0.011(3)
C13F 0.056(3) 0.072(3) 0.042(2) -0.010(2) 0.0054(19) -0.003(2)
C14F 0.059(3) 0.073(3) 0.051(3) -0.015(2) 0.016(2) -0.010(2)
C15F 0.057(3) 0.066(3) 0.062(3) -0.009(2) 0.004(2) -0.006(2)
C16F 0.061(3) 0.075(3) 0.071(3) -0.009(3) 0.017(3) -0.008(3)
N1G 0.0486(18) 0.0418(17) 0.0376(17) 0.0009(14) 0.0035(14) 0.0077(14)
C1G 0.056(2) 0.045(2) 0.048(2) -0.0057(18) 0.0131(19) 0.0068(19)
C2G 0.053(2) 0.063(3) 0.046(2) -0.010(2) 0.0102(19) 0.002(2)
C3G 0.060(3) 0.080(3) 0.047(2) -0.014(2) 0.013(2) -0.002(2)
C4G 0.079(4) 0.132(6) 0.054(3) -0.026(3) 0.013(3) -0.006(4)
C5G 0.049(2) 0.051(2) 0.046(2) -0.0002(19) 0.0083(18) 0.0024(18)
C6G 0.071(3) 0.045(2) 0.070(3) -0.004(2) 0.013(2) 0.001(2)
C7G 0.075(3) 0.053(3) 0.074(3) 0.005(2) 0.005(3) -0.010(2)
C8G 0.084(4) 0.052(3) 0.109(5) -0.005(3) 0.007(3) -0.011(3)
C9G 0.048(2) 0.049(2) 0.043(2) 0.0028(18) 0.0007(18) 0.0048(18)
C10G 0.056(2) 0.048(2) 0.050(2) 0.002(2) 0.001(2) 0.0035(19)
C11G 0.053(3) 0.069(3) 0.050(3) 0.003(2) -0.003(2) -0.003(2)
C12G 0.064(3) 0.071(3) 0.066(3) -0.003(3) -0.004(2) -0.008(3)
C13G 0.051(2) 0.039(2) 0.043(2) -0.0003(17) 0.0067(17) 0.0068(17)
C14G 0.053(2) 0.049(2) 0.040(2) -0.0056(18) 0.0063(18) 0.0043(19)
C15G 0.058(3) 0.050(2) 0.044(2) -0.0061(19) 0.0019(19) 0.006(2)
C16G 0.086(4) 0.062(3) 0.047(3) -0.015(2) 0.007(2) 0.014(3)
N1H 0.0524(19) 0.0406(17) 0.0367(17) -0.0039(14) 0.0070(14) 0.0016(14)
C1H 0.055(2) 0.044(2) 0.042(2) -0.0026(18) 0.0083(18) 0.0066(18)
C2H 0.071(3) 0.042(2) 0.076(3) 0.000(2) 0.020(3) 0.009(2)
C3H 0.072(3) 0.049(3) 0.059(3) -0.008(2) 0.000(2) 0.008(2)
C4H 0.092(4) 0.045(3) 0.123(5) -0.007(3) 0.012(4) 0.015(3)
C5H 0.054(2) 0.046(2) 0.039(2) -0.0083(18) 0.0019(18) 0.0002(18)
C6H 0.060(3) 0.052(3) 0.055(3) -0.013(2) 0.006(2) 0.006(2)
C7H 0.066(3) 0.069(3) 0.052(3) -0.009(2) 0.005(2) 0.009(2)
C8H 0.062(3) 0.087(4) 0.083(4) -0.010(3) 0.001(3) 0.013(3)
C9H 0.061(3) 0.044(2) 0.042(2) -0.0006(18) 0.0144(19) -0.0019(19)
C10H 0.075(3) 0.061(3) 0.038(2) -0.001(2) 0.010(2) -0.013(2)
C11H 0.088(4) 0.082(4) 0.044(3) 0.007(2) 0.017(2) 0.002(3)
C12H 0.074(3) 0.095(4) 0.069(3) 0.030(3) 0.022(3) 0.010(3)
C13H 0.053(2) 0.041(2) 0.042(2) -0.0041(17) 0.0091(18) 0.0007(18)
C14H 0.058(2) 0.050(2) 0.039(2) -0.0011(18) 0.0104(18) 0.0048(19)
C15H 0.070(3) 0.048(2) 0.048(2) 0.005(2) 0.010(2) -0.001(2)
C16H 0.101(4) 0.068(3) 0.057(3) 0.013(3) 0.020(3) -0.009(3)
Cl1I 0.1793(17) 0.0427(6) 0.0621(8) -0.0044(5) 0.0554(9) -0.0055(8)
Cl1J 0.0977(9) 0.0443(6) 0.0631(7) 0.0029(5) 0.0048(6) 0.0090(6)
Cl1K 0.0477(6) 0.0797(8) 0.0801(8) -0.0335(7) 0.0099(5) -0.0023(5)
Cl1L 0.0484(6) 0.0618(6) 0.0660(7) 0.0151(5) 0.0031(5) -0.0003(5)

loop_
_atom_type_symbol
_atom_type_description
_atom_type_scat_dispersion_real
_atom_type_scat_dispersion_imag
_atom_type_scat_source
C C 0.0181 0.0091 'International Tables Vol C Tables 4.2.6.8 and 6.1.1.4'
H H 0.0000 0.0000 'International Tables Vol C Tables 4.2.6.8 and 6.1.1.4'
N N 0.0311 0.0180 'International Tables Vol C Tables 4.2.6.8 and 6.1.1.4'
O O 0.0492 0.0322 'International Tables Vol C Tables 4.2.6.8 and 6.1.1.4'
Cl Cl 0.3639 0.7018 'International Tables Vol C Tables 4.2.6.8 and 6.1.1.4'

loop_
_geom_angle_atom_site_label_1
_geom_angle_atom_site_label_2
_geom_angle_atom_site_label_3
_geom_angle
_geom_angle_site_symmetry_1
_geom_angle_site_symmetry_3
_geom_angle_publ_flag
O1A C1A C4A 137.0(4) . . ?
O1A C1A C2A 135.4(4) . . ?
C4A C1A C2A 87.4(4) . . ?
O2A C2A C3A 137.5(5) . . ?
O2A C2A C1A 134.6(5) . . ?
C3A C2A C1A 87.9(3) . . ?
N3A C3A C4A 127.8(4) . . ?
N3A C3A C2A 139.7(4) . . ?
C4A C3A C2A 92.3(4) . . ?
C3A N3A C31A 128.7(4) . . ?
C3A N3A H3A 115.7 . . ?
C31A N3A H3A 115.7 . . ?
C32A C31A C39A 117.3(5) . . ?
C32A C31A N3A 124.4(5) . . ?
C39A C31A N3A 118.3(5) . . ?
C31A C32A C33A 120.3(7) . . ?
C31A C32A H32A 119.9 . . ?
C33A C32A H32A 119.9 . . ?
C34A C33A C32A 122.0(7) . . ?
C34A C33A H33A 119.0 . . ?
C32A C33A H33A 119.0 . . ?
C33A C34A C35A 118.5(6) . . ?
C33A C34A H34A 120.8 . . ?
C35A C34A H34A 120.8 . . ?
C34A C35A C39A 119.9(7) . . ?
C34A C35A C36A 133.5(6) . . ?
C39A C35A C36A 106.6(7) . . ?
C37A C36A C35A 108.0(6) . . ?
C37A C36A H36A 126.0 . . ?
C35A C36A H36A 126.0 . . ?
C36A C37A N38A 108.7(7) . . ?
C36A C37A H37A 125.7 . . ?
N38A C37A H37A 125.7 . . ?
C39A N38A C37A 108.4(5) . . ?
C39A N38A H38A 125.8 . . ?
C37A N38A H38A 125.8 . . ?
N38A C39A C35A 108.2(6) . . ?
N38A C39A C31A 129.6(4) . . ?
C35A C39A C31A 122.1(6) . . ?
N4A C4A C3A 130.8(4) . . ?
N4A C4A C1A 136.8(4) . . ?
C3A C4A C1A 92.4(4) . . ?
C4A N4A C41A 127.1(4) . . ?
C4A N4A H4A 116.5 . . ?
C41A N4A H4A 116.5 . . ?
C42A C41A C49A 117.2(4) . . ?
C42A C41A N4A 123.5(4) . . ?
C49A C41A N4A 119.3(4) . . ?
C41A C42A C43A 120.1(5) . . ?
C41A C42A H42A 120.0 . . ?
C43A C42A H42A 120.0 . . ?
C44A C43A C42A 122.2(5) . . ?
C44A C43A H43A 118.9 . . ?
C42A C43A H43A 118.9 . . ?
C43A C44A C45A 118.7(4) . . ?
C43A C44A H44A 120.7 . . ?
C45A C44A H44A 120.7 . . ?
C49A C45A C44A 119.2(5) . . ?
C49A C45A C46A 106.4(4) . . ?
C44A C45A C46A 134.4(5) . . ?
C47A C46A C45A 107.6(4) . . ?
C47A C46A H46A 126.2 . . ?
C45A C46A H46A 126.2 . . ?
C46A C47A N48A 109.5(5) . . ?
C46A C47A H47A 125.2 . . ?
N48A C47A H47A 125.2 . . ?
C49A N48A C47A 107.9(4) . . ?
C49A N48A H48A 126.0 . . ?
C47A N48A H48A 126.0 . . ?
N48A C49A C41A 128.8(4) . . ?
N48A C49A C45A 108.6(4) . . ?
C41A C49A C45A 122.6(4) . . ?
O1B C1B C4B 138.9(4) . . ?
O1B C1B C2B 133.6(4) . . ?
C4B C1B C2B 87.4(3) . . ?
O2B C2B C3B 137.8(4) . . ?
O2B C2B C1B 133.9(4) . . ?
C3B C2B C1B 88.3(3) . . ?
N3B C3B C4B 128.7(4) . . ?
N3B C3B C2B 139.8(4) . . ?
C4B C3B C2B 91.4(4) . . ?
C3B N3B C31B 129.1(4) . . ?
C3B N3B H3B 115.5 . . ?
C31B N3B H3B 115.5 . . ?
C32B C31B C39B 118.2(4) . . ?
C32B C31B N3B 123.4(4) . . ?
C39B C31B N3B 118.4(4) . . ?
C31B C32B C33B 120.4(4) . . ?
C31B C32B H32B 119.8 . . ?
C33B C32B H32B 119.8 . . ?
C34B C33B C32B 122.2(4) . . ?
C34B C33B H33B 118.9 . . ?
C32B C33B H33B 118.9 . . ?
C33B C34B C35B 118.2(4) . . ?
C33B C34B H34B 120.9 . . ?
C35B C34B H34B 120.9 . . ?
C34B C35B C39B 119.8(5) . . ?
C34B C35B C36B 134.1(5) . . ?
C39B C35B C36B 106.1(4) . . ?
C37B C36B C35B 107.1(4) . . ?
C37B C36B H36B 126.4 . . ?
C35B C36B H36B 126.4 . . ?
C36B C37B N38B 110.4(5) . . ?
C36B C37B H37B 124.8 . . ?
N38B C37B H37B 124.8 . . ?
C39B N38B C37B 107.8(4) . . ?
C39B N38B H38B 126.1 . . ?
C37B N38B H38B 126.1 . . ?
N38B C39B C31B 130.3(4) . . ?
N38B C39B C35B 108.5(4) . . ?
C31B C39B C35B 121.2(4) . . ?
N4B C4B C3B 129.2(4) . . ?
N4B C4B C1B 138.0(4) . . ?
C3B C4B C1B 92.8(3) . . ?
C4B N4B C41B 127.5(4) . . ?
C4B N4B H4B 116.2 . . ?
C41B N4B H4B 116.2 . . ?
C42B C41B C49B 117.4(4) . . ?
C42B C41B N4B 124.0(4) . . ?
C49B C41B N4B 118.6(4) . . ?
C41B C42B C43B 120.9(4) . . ?
C41B C42B H42B 119.6 . . ?
C43B C42B H42B 119.6 . . ?
C44B C43B C42B 122.0(4) . . ?
C44B C43B H43B 119.0 . . ?
C42B C43B H43B 119.0 . . ?
C43B C44B C45B 118.0(4) . . ?
C43B C44B H44B 121.0 . . ?
C45B C44B H44B 121.0 . . ?
C44B C45B C49B 120.0(4) . . ?
C44B C45B C46B 134.1(4) . . ?
C49B C45B C46B 105.9(4) . . ?
C47B C46B C45B 107.7(4) . . ?
C47B C46B H46B 126.2 . . ?
C45B C46B H46B 126.2 . . ?
C46B C47B N48B 110.1(4) . . ?
C46B C47B H47B 125.0 . . ?
N48B C47B H47B 125.0 . . ?
C49B N48B C47B 107.8(4) . . ?
C49B N48B H48B 126.1 . . ?
C47B N48B H48B 126.1 . . ?
N48B C49B C41B 129.8(4) . . ?
N48B C49B C45B 108.6(4) . . ?
C41B C49B C45B 121.6(4) . . ?
O1C C1C C4C 137.8(5) . . ?
O1C C1C C2C 134.7(4) . . ?
C4C C1C C2C 87.5(4) . . ?
O2C C2C C3C 136.8(5) . . ?
O2C C2C C1C 134.3(5) . . ?
C3C C2C C1C 88.9(4) . . ?
C32C C31C C39C 118.4(4) . . ?
C32C C31C N3C 123.5(4) . . ?
C39C C31C N3C 118.2(4) . . ?
C31C C32C C33C 120.2(5) . . ?
C31C C32C H32C 119.9 . . ?
C33C C32C H32C 119.9 . . ?
C34C C33C C32C 122.4(5) . . ?
C34C C33C H33C 118.8 . . ?
C32C C33C H33C 118.8 . . ?
C33C C34C C35C 118.7(4) . . ?
C33C C34C H34C 120.7 . . ?
C35C C34C H34C 120.7 . . ?
C34C C35C C39C 119.4(4) . . ?
C34C C35C C36C 135.1(5) . . ?
C39C C35C C36C 105.5(4) . . ?
C37C C36C C35C 108.2(5) . . ?
C37C C36C H36C 125.9 . . ?
C35C C36C H36C 125.9 . . ?
C36C C37C N38C 109.4(5) . . ?
C36C C37C H37C 125.3 . . ?
N38C C37C H37C 125.3 . . ?
C39C N38C C37C 108.8(4) . . ?
C39C N38C H38C 125.6 . . ?
C37C N38C H38C 125.6 . . ?
N38C C39C C31C 130.9(4) . . ?
N38C C39C C35C 108.1(4) . . ?
C31C C39C C35C 121.0(4) . . ?
N4C C4C C3C 129.4(4) . . ?
N4C C4C C1C 138.7(4) . . ?
C3C C4C C1C 91.9(4) . . ?
C4C N4C C41C 128.5(4) . . ?
C4C N4C H4C 115.8 . . ?
C41C N4C H4C 115.8 . . ?
N3C C3C C4C 128.4(4) . . ?
N3C C3C C2C 139.9(4) . . ?
C4C C3C C2C 91.6(4) . . ?
C3C N3C C31C 128.7(4) . . ?
C3C N3C H3C 115.7 . . ?
C31C N3C H3C 115.7 . . ?
C42C C41C C49C 117.2(4) . . ?
C42C C41C N4C 123.8(4) . . ?
C49C C41C N4C 119.1(4) . . ?
C41C C42C C43C 120.7(4) . . ?
C41C C42C H42C 119.7 . . ?
C43C C42C H42C 119.7 . . ?
C44C C43C C42C 122.7(4) . . ?
C44C C43C H43C 118.7 . . ?
C42C C43C H43C 118.7 . . ?
C43C C44C C45C 117.8(4) . . ?
C43C C44C H44C 121.1 . . ?
C45C C44C H44C 121.1 . . ?
C44C C45C C49C 119.8(4) . . ?
C44C C45C C46C 133.7(4) . . ?
C49C C45C C46C 106.5(4) . . ?
C47C C46C C45C 107.1(4) . . ?
C47C C46C H46C 126.4 . . ?
C45C C46C H46C 126.4 . . ?
C46C C47C N48C 110.4(4) . . ?
C46C C47C H47C 124.8 . . ?
N48C C47C H47C 124.8 . . ?
C49C N48C C47C 108.2(4) . . ?
C49C N48C H48C 125.9 . . ?
C47C N48C H48C 125.9 . . ?
N48C C49C C41C 130.3(4) . . ?
N48C C49C C45C 107.9(4) . . ?
C41C C49C C45C 121.8(4) . . ?
O1D C1D C4D 137.9(5) . . ?
O1D C1D C2D 134.3(5) . . ?
C4D C1D C2D 87.8(4) . . ?
O2D C2D C3D 136.6(5) . . ?
O2D C2D C1D 134.4(5) . . ?
C3D C2D C1D 88.9(4) . . ?
N3D C3D C4D 129.3(4) . . ?
N3D C3D C2D 140.4(4) . . ?
C4D C3D C2D 90.3(4) . . ?
C3D N3D C31D 129.2(4) . . ?
C3D N3D H3D 115.4 . . ?
C31D N3D H3D 115.4 . . ?
C39D C31D C32D 117.6(4) . . ?
C39D C31D N3D 118.2(4) . . ?
C32D C31D N3D 124.1(5) . . ?
C31D C32D C33D 119.6(5) . . ?
C31D C32D H32D 120.2 . . ?
C33D C32D H32D 120.2 . . ?
C34D C33D C32D 123.0(5) . . ?
C34D C33D H33D 118.5 . . ?
C32D C33D H33D 118.5 . . ?
C33D C34D C35D 119.2(5) . . ?
C33D C34D H34D 120.4 . . ?
C35D C34D H34D 120.4 . . ?
C34D C35D C39D 117.9(5) . . ?
C34D C35D C36D 134.5(5) . . ?
C39D C35D C36D 107.5(5) . . ?
C37D C36D C35D 106.9(5) . . ?
C37D C36D H36D 126.5 . . ?
C35D C36D H36D 126.5 . . ?
C36D C37D N38D 109.5(5) . . ?
C36D C37D H37D 125.2 . . ?
N38D C37D H37D 125.2 . . ?
C39D N38D C37D 109.3(4) . . ?
C39D N38D H38D 125.3 . . ?
C37D N38D H38D 125.3 . . ?
N38D C39D C31D 130.5(4) . . ?
N38D C39D C35D 106.7(4) . . ?
C31D C39D C35D 122.7(5) . . ?
N4D C4D C3D 129.1(4) . . ?
N4D C4D C1D 137.9(4) . . ?
C3D C4D C1D 92.9(4) . . ?
C4D N4D C41D 127.9(4) . . ?
C4D N4D H4D 116.1 . . ?
C41D N4D H4D 116.1 . . ?
C42D C41D N4D 124.1(4) . . ?
C42D C41D C49D 117.1(4) . . ?
N4D C41D C49D 118.8(4) . . ?
C41D C42D C43D 121.3(5) . . ?
C41D C42D H42D 119.4 . . ?
C43D C42D H42D 119.4 . . ?
C44D C43D C42D 121.5(5) . . ?
C44D C43D H43D 119.2 . . ?
C42D C43D H43D 119.2 . . ?
C43D C44D C45D 119.5(5) . . ?
C43D C44D H44D 120.2 . . ?
C45D C44D H44D 120.2 . . ?
C44D C45D C49D 118.2(5) . . ?
C44D C45D C46D 135.4(5) . . ?
C49D C45D C46D 106.4(4) . . ?
C47D C46D C45D 107.9(4) . . ?
C47D C46D H46D 126.0 . . ?
C45D C46D H46D 126.0 . . ?
C46D C47D N48D 109.6(4) . . ?
C46D C47D H47D 125.2 . . ?
N48D C47D H47D 125.2 . . ?
C47D N48D C49D 108.8(4) . . ?
C47D N48D H48D 125.6 . . ?
C49D N48D H48D 125.6 . . ?
N48D C49D C41D 130.3(4) . . ?
N48D C49D C45D 107.3(4) . . ?
C41D C49D C45D 122.3(4) . . ?
C9E N1E C1E 111.3(4) . . ?
C9E N1E C5E 109.1(3) . . ?
C1E N1E C5E 109.5(4) . . ?
C9E N1E C13E 108.9(4) . . ?
C1E N1E C13E 108.0(3) . . ?
C5E N1E C13E 110.1(4) . . ?
C2E C1E N1E 117.4(4) . . ?
C2E C1E H1EA 108.0 . . ?
N1E C1E H1EA 108.0 . . ?
C2E C1E H1EB 108.0 . . ?
N1E C1E H1EB 108.0 . . ?
H1EA C1E H1EB 107.2 . . ?
C1E C2E C3E 114.2(5) . . ?
C1E C2E H2EA 108.7 . . ?
C3E C2E H2EA 108.7 . . ?
C1E C2E H2EB 108.7 . . ?
C3E C2E H2EB 108.7 . . ?
H2EA C2E H2EB 107.6 . . ?
C2E C3E C4E 112.6(5) . . ?
C2E C3E H3EA 109.1 . . ?
C4E C3E H3EA 109.1 . . ?
C2E C3E H3EB 109.1 . . ?
C4E C3E H3EB 109.1 . . ?
H3EA C3E H3EB 107.8 . . ?
C3E C4E H4EA 109.5 . . ?
C3E C4E H4EB 109.5 . . ?
H4EA C4E H4EB 109.5 . . ?
C3E C4E H4EC 109.5 . . ?
H4EA C4E H4EC 109.5 . . ?
H4EB C4E H4EC 109.5 . . ?
C6E C5E N1E 117.9(4) . . ?
C6E C5E H5EA 107.8 . . ?
N1E C5E H5EA 107.8 . . ?
C6E C5E H5EB 107.8 . . ?
N1E C5E H5EB 107.8 . . ?
H5EA C5E H5EB 107.2 . . ?
C7E C6E C5E 112.5(4) . . ?
C7E C6E H6EA 109.1 . . ?
C5E C6E H6EA 109.1 . . ?
C7E C6E H6EB 109.1 . . ?
C5E C6E H6EB 109.1 . . ?
H6EA C6E H6EB 107.8 . . ?
C6E C7E C8E 115.7(5) . . ?
C6E C7E H7EA 108.3 . . ?
C8E C7E H7EA 108.3 . . ?
C6E C7E H7EB 108.3 . . ?
C8E C7E H7EB 108.3 . . ?
H7EA C7E H7EB 107.4 . . ?
C7E C8E H8EA 109.5 . . ?
C7E C8E H8EB 109.5 . . ?
H8EA C8E H8EB 109.5 . . ?
C7E C8E H8EC 109.5 . . ?
H8EA C8E H8EC 109.5 . . ?
H8EB C8E H8EC 109.5 . . ?
C10E C9E N1E 114.0(4) . . ?
C10E C9E H9EA 108.8 . . ?
N1E C9E H9EA 108.8 . . ?
C10E C9E H9EB 108.8 . . ?
N1E C9E H9EB 108.8 . . ?
H9EA C9E H9EB 107.6 . . ?
C11E C10E C9E 115.3(5) . . ?
C11E C10E H10A 108.4 . . ?
C9E C10E H10A 108.4 . . ?
C11E C10E H10B 108.4 . . ?
C9E C10E H10B 108.4 . . ?
H10A C10E H10B 107.5 . . ?
C10E C11E C12E 113.2(5) . . ?
C10E C11E H11A 108.9 . . ?
C12E C11E H11A 108.9 . . ?
C10E C11E H11B 108.9 . . ?
C12E C11E H11B 108.9 . . ?
H11A C11E H11B 107.7 . . ?
C11E C12E H12A 109.5 . . ?
C11E C12E H12B 109.5 . . ?
H12A C12E H12B 109.5 . . ?
C11E C12E H12C 109.5 . . ?
H12A C12E H12C 109.5 . . ?
H12B C12E H12C 109.5 . . ?
C14E C13E N1E 116.9(4) . . ?
C14E C13E H13A 108.1 . . ?
N1E C13E H13A 108.1 . . ?
C14E C13E H13B 108.1 . . ?
N1E C13E H13B 108.1 . . ?
H13A C13E H13B 107.3 . . ?
C13E C14E C15E 110.7(4) . . ?
C13E C14E H14A 109.5 . . ?
C15E C14E H14A 109.5 . . ?
C13E C14E H14B 109.5 . . ?
C15E C14E H14B 109.5 . . ?
H14A C14E H14B 108.1 . . ?
C16E C15E C14E 114.5(5) . . ?
C16E C15E H15A 108.6 . . ?
C14E C15E H15A 108.6 . . ?
C16E C15E H15B 108.6 . . ?
C14E C15E H15B 108.6 . . ?
H15A C15E H15B 107.6 . . ?
C15E C16E H16A 109.5 . . ?
C15E C16E H16B 109.5 . . ?
H16A C16E H16B 109.5 . . ?
C15E C16E H16C 109.5 . . ?
H16A C16E H16C 109.5 . . ?
H16B C16E H16C 109.5 . . ?
C9F N1F C1F 111.6(4) . . ?
C9F N1F C13F 110.2(3) . . ?
C1F N1F C13F 109.5(3) . . ?
C9F N1F C5F 108.2(3) . . ?
C1F N1F C5F 107.1(3) . . ?
C13F N1F C5F 110.2(3) . . ?
C2F C1F N1F 115.6(4) . . ?
C2F C1F H1FA 108.4 . . ?
N1F C1F H1FA 108.4 . . ?
C2F C1F H1FB 108.4 . . ?
N1F C1F H1FB 108.4 . . ?
H1FA C1F H1FB 107.4 . . ?
C1F C2F C3F 111.5(4) . . ?
C1F C2F H2FA 109.3 . . ?
C3F C2F H2FA 109.3 . . ?
C1F C2F H2FB 109.3 . . ?
C3F C2F H2FB 109.3 . . ?
H2FA C2F H2FB 108.0 . . ?
C4F C3F C2F 112.3(5) . . ?
C4F C3F H3FA 109.1 . . ?
C2F C3F H3FA 109.1 . . ?
C4F C3F H3FB 109.1 . . ?
C2F C3F H3FB 109.1 . . ?
H3FA C3F H3FB 107.9 . . ?
C3F C4F H4FA 109.5 . . ?
C3F C4F H4FB 109.5 . . ?
H4FA C4F H4FB 109.5 . . ?
C3F C4F H4FC 109.5 . . ?
H4FA C4F H4FC 109.5 . . ?
H4FB C4F H4FC 109.5 . . ?
C6F C5F N1F 116.1(4) . . ?
C6F C5F H5FA 108.3 . . ?
N1F C5F H5FA 108.3 . . ?
C6F C5F H5FB 108.3 . . ?
N1F C5F H5FB 108.3 . . ?
H5FA C5F H5FB 107.4 . . ?
C5F C6F C7F 110.6(4) . . ?
C5F C6F H6FA 109.5 . . ?
C7F C6F H6FA 109.5 . . ?
C5F C6F H6FB 109.5 . . ?
C7F C6F H6FB 109.5 . . ?
H6FA C6F H6FB 108.1 . . ?
C8F C7F C6F 113.2(4) . . ?
C8F C7F H7FA 108.9 . . ?
C6F C7F H7FA 108.9 . . ?
C8F C7F H7FB 108.9 . . ?
C6F C7F H7FB 108.9 . . ?
H7FA C7F H7FB 107.7 . . ?
C7F C8F H8FA 109.5 . . ?
C7F C8F H8FB 109.5 . . ?
H8FA C8F H8FB 109.5 . . ?
C7F C8F H8FC 109.5 . . ?
H8FA C8F H8FC 109.5 . . ?
H8FB C8F H8FC 109.5 . . ?
N1F C9F C10F 114.8(4) . . ?
N1F C9F H9FA 108.6 . . ?
C10F C9F H9FA 108.6 . . ?
N1F C9F H9FB 108.6 . . ?
C10F C9F H9FB 108.6 . . ?
H9FA C9F H9FB 107.6 . . ?
C11F C10F C9F 109.8(4) . . ?
C11F C10F H10C 109.7 . . ?
C9F C10F H10C 109.7 . . ?
C11F C10F H10D 109.7 . . ?
C9F C10F H10D 109.7 . . ?
H10C C10F H10D 108.2 . . ?
C10F C11F C12F 113.2(5) . . ?
C10F C11F H11C 108.9 . . ?
C12F C11F H11C 108.9 . . ?
C10F C11F H11D 108.9 . . ?
C12F C11F H11D 108.9 . . ?
H11C C11F H11D 107.7 . . ?
C11F C12F H12D 109.5 . . ?
C11F C12F H12E 109.5 . . ?
H12D C12F H12E 109.5 . . ?
C11F C12F H12F 109.5 . . ?
H12D C12F H12F 109.5 . . ?
H12E C12F H12F 109.5 . . ?
C14F C13F N1F 117.2(4) . . ?
C14F C13F H13C 108.0 . . ?
N1F C13F H13C 108.0 . . ?
C14F C13F H13D 108.0 . . ?
N1F C13F H13D 108.0 . . ?
H13C C13F H13D 107.2 . . ?
C13F C14F C15F 111.9(4) . . ?
C13F C14F H14C 109.2 . . ?
C15F C14F H14C 109.2 . . ?
C13F C14F H14D 109.2 . . ?
C15F C14F H14D 109.2 . . ?
H14C C14F H14D 107.9 . . ?
C16F C15F C14F 114.2(4) . . ?
C16F C15F H15C 108.7 . . ?
C14F C15F H15C 108.7 . . ?
C16F C15F H15D 108.7 . . ?
C14F C15F H15D 108.7 . . ?
H15C C15F H15D 107.6 . . ?
C15F C16F H16D 109.5 . . ?
C15F C16F H16E 109.5 . . ?
H16D C16F H16E 109.5 . . ?
C15F C16F H16F 109.5 . . ?
H16D C16F H16F 109.5 . . ?
H16E C16F H16F 109.5 . . ?
C1G N1G C5G 111.4(3) . . ?
C1G N1G C13G 109.1(3) . . ?
C5G N1G C13G 108.5(3) . . ?
C1G N1G C9G 108.2(3) . . ?
C5G N1G C9G 108.9(3) . . ?
C13G N1G C9G 110.8(3) . . ?
C2G C1G N1G 117.4(3) . . ?
C2G C1G H1GA 107.9 . . ?
N1G C1G H1GA 107.9 . . ?
C2G C1G H1GB 107.9 . . ?
N1G C1G H1GB 107.9 . . ?
H1GA C1G H1GB 107.2 . . ?
C1G C2G C3G 109.7(4) . . ?
C1G C2G H2GA 109.7 . . ?
C3G C2G H2GA 109.7 . . ?
C1G C2G H2GB 109.7 . . ?
C3G C2G H2GB 109.7 . . ?
H2GA C2G H2GB 108.2 . . ?
C4G C3G C2G 113.4(4) . . ?
C4G C3G H3GA 108.9 . . ?
C2G C3G H3GA 108.9 . . ?
C4G C3G H3GB 108.9 . . ?
C2G C3G H3GB 108.9 . . ?
H3GA C3G H3GB 107.7 . . ?
C3G C4G H4GA 109.5 . . ?
C3G C4G H4GB 109.5 . . ?
H4GA C4G H4GB 109.5 . . ?
C3G C4G H4GC 109.5 . . ?
H4GA C4G H4GC 109.5 . . ?
H4GB C4G H4GC 109.5 . . ?
N1G C5G C6G 115.6(4) . . ?
N1G C5G H5GA 108.4 . . ?
C6G C5G H5GA 108.4 . . ?
N1G C5G H5GB 108.4 . . ?
C6G C5G H5GB 108.4 . . ?
H5GA C5G H5GB 107.4 . . ?
C7G C6G C5G 112.6(4) . . ?
C7G C6G H6GA 109.1 . . ?
C5G C6G H6GA 109.1 . . ?
C7G C6G H6GB 109.1 . . ?
C5G C6G H6GB 109.1 . . ?
H6GA C6G H6GB 107.8 . . ?
C6G C7G C8G 113.2(5) . . ?
C6G C7G H7GA 108.9 . . ?
C8G C7G H7GA 108.9 . . ?
C6G C7G H7GB 108.9 . . ?
C8G C7G H7GB 108.9 . . ?
H7GA C7G H7GB 107.8 . . ?
C7G C8G H8GA 109.5 . . ?
C7G C8G H8GB 109.5 . . ?
H8GA C8G H8GB 109.5 . . ?
C7G C8G H8GC 109.5 . . ?
H8GA C8G H8GC 109.5 . . ?
H8GB C8G H8GC 109.5 . . ?
C10G C9G N1G 115.1(3) . . ?
C10G C9G H9GA 108.5 . . ?
N1G C9G H9GA 108.5 . . ?
C10G C9G H9GB 108.5 . . ?
N1G C9G H9GB 108.5 . . ?
H9GA C9G H9GB 107.5 . . ?
C9G C10G C11G 111.9(4) . . ?
C9G C10G H10E 109.2 . . ?
C11G C10G H10E 109.2 . . ?
C9G C10G H10F 109.2 . . ?
C11G C10G H10F 109.2 . . ?
H10E C10G H10F 107.9 . . ?
C10G C11G C12G 111.9(4) . . ?
C10G C11G H11E 109.2 . . ?
C12G C11G H11E 109.2 . . ?
C10G C11G H11F 109.2 . . ?
C12G C11G H11F 109.2 . . ?
H11E C11G H11F 107.9 . . ?
C11G C12G H12G 109.5 . . ?
C11G C12G H12H 109.5 . . ?
H12G C12G H12H 109.5 . . ?
C11G C12G H12I 109.5 . . ?
H12G C12G H12I 109.5 . . ?
H12H C12G H12I 109.5 . . ?
C14G C13G N1G 115.9(3) . . ?
C14G C13G H13E 108.3 . . ?
N1G C13G H13E 108.3 . . ?
C14G C13G H13F 108.3 . . ?
N1G C13G H13F 108.3 . . ?
H13E C13G H13F 107.4 . . ?
C15G C14G C13G 110.6(4) . . ?
C15G C14G H14E 109.5 . . ?
C13G C14G H14E 109.5 . . ?
C15G C14G H14F 109.5 . . ?
C13G C14G H14F 109.5 . . ?
H14E C14G H14F 108.1 . . ?
C16G C15G C14G 112.9(4) . . ?
C16G C15G H15E 109.0 . . ?
C14G C15G H15E 109.0 . . ?
C16G C15G H15F 109.0 . . ?
C14G C15G H15F 109.0 . . ?
H15E C15G H15F 107.8 . . ?
C15G C16G H16G 109.5 . . ?
C15G C16G H16H 109.5 . . ?
H16G C16G H16H 109.5 . . ?
C15G C16G H16I 109.5 . . ?
H16G C16G H16I 109.5 . . ?
H16H C16G H16I 109.5 . . ?
C1H N1H C9H 111.8(3) . . ?
C1H N1H C13H 109.4(3) . . ?
C9H N1H C13H 108.5(3) . . ?
C1H N1H C5H 108.7(3) . . ?
C9H N1H C5H 108.0(3) . . ?
C13H N1H C5H 110.3(3) . . ?
C2H C1H N1H 115.1(4) . . ?
C2H C1H H1HA 108.5 . . ?
N1H C1H H1HA 108.5 . . ?
C2H C1H H1HB 108.5 . . ?
N1H C1H H1HB 108.5 . . ?
H1HA C1H H1HB 107.5 . . ?
C1H C2H C3H 112.9(4) . . ?
C1H C2H H2HA 109.0 . . ?
C3H C2H H2HA 109.0 . . ?
C1H C2H H2HB 109.0 . . ?
C3H C2H H2HB 109.0 . . ?
H2HA C2H H2HB 107.8 . . ?
C4H C3H C2H 113.2(5) . . ?
C4H C3H H3HA 108.9 . . ?
C2H C3H H3HA 108.9 . . ?
C4H C3H H3HB 108.9 . . ?
C2H C3H H3HB 108.9 . . ?
H3HA C3H H3HB 107.8 . . ?
C3H C4H H4HA 109.5 . . ?
C3H C4H H4HB 109.5 . . ?
H4HA C4H H4HB 109.5 . . ?
C3H C4H H4HC 109.5 . . ?
H4HA C4H H4HC 109.5 . . ?
H4HB C4H H4HC 109.5 . . ?
C6H C5H N1H 115.6(3) . . ?
C6H C5H H5HA 108.4 . . ?
N1H C5H H5HA 108.4 . . ?
C6H C5H H5HB 108.4 . . ?
N1H C5H H5HB 108.4 . . ?
H5HA C5H H5HB 107.4 . . ?
C7H C6H C5H 110.7(4) . . ?
C7H C6H H6HA 109.5 . . ?
C5H C6H H6HA 109.5 . . ?
C7H C6H H6HB 109.5 . . ?
C5H C6H H6HB 109.5 . . ?
H6HA C6H H6HB 108.1 . . ?
C6H C7H C8H 112.3(4) . . ?
C6H C7H H7HA 109.2 . . ?
C8H C7H H7HA 109.2 . . ?
C6H C7H H7HB 109.2 . . ?
C8H C7H H7HB 109.2 . . ?
H7HA C7H H7HB 107.9 . . ?
C7H C8H H8HA 109.5 . . ?
C7H C8H H8HB 109.5 . . ?
H8HA C8H H8HB 109.5 . . ?
C7H C8H H8HC 109.5 . . ?
H8HA C8H H8HC 109.5 . . ?
H8HB C8H H8HC 109.5 . . ?
N1H C9H C10H 115.3(4) . . ?
N1H C9H H9HA 108.4 . . ?
C10H C9H H9HA 108.4 . . ?
N1H C9H H9HB 108.4 . . ?
C10H C9H H9HB 108.4 . . ?
H9HA C9H H9HB 107.5 . . ?
C11H C10H C9H 110.3(4) . . ?
C11H C10H H10G 109.6 . . ?
C9H C10H H10G 109.6 . . ?
C11H C10H H10H 109.6 . . ?
C9H C10H H10H 109.6 . . ?
H10G C10H H10H 108.1 . . ?
C10H C11H C12H 113.2(5) . . ?
C10H C11H H11G 108.9 . . ?
C12H C11H H11G 108.9 . . ?
C10H C11H H11H 108.9 . . ?
C12H C11H H11H 108.9 . . ?
H11G C11H H11H 107.7 . . ?
C11H C12H H12J 109.5 . . ?
C11H C12H H12K 109.5 . . ?
H12J C12H H12K 109.5 . . ?
C11H C12H H12L 109.5 . . ?
H12J C12H H12L 109.5 . . ?
H12K C12H H12L 109.5 . . ?
C14H C13H N1H 115.9(3) . . ?
C14H C13H H13G 108.3 . . ?
N1H C13H H13G 108.3 . . ?
C14H C13H H13H 108.3 . . ?
N1H C13H H13H 108.3 . . ?
H13G C13H H13H 107.4 . . ?
C15H C14H C13H 109.0(4) . . ?
C15H C14H H14G 109.9 . . ?
C13H C14H H14G 109.9 . . ?
C15H C14H H14H 109.9 . . ?
C13H C14H H14H 109.9 . . ?
H14G C14H H14H 108.3 . . ?
C16H C15H C14H 112.6(4) . . ?
C16H C15H H15G 109.1 . . ?
C14H C15H H15G 109.1 . . ?
C16H C15H H15H 109.1 . . ?
C14H C15H H15H 109.1 . . ?
H15G C15H H15H 107.8 . . ?
C15H C16H H16J 109.5 . . ?
C15H C16H H16K 109.5 . . ?
H16J C16H H16K 109.5 . . ?
C15H C16H H16L 109.5 . . ?
H16J C16H H16L 109.5 . . ?
H16K C16H H16L 109.5 . . ?

loop_
_geom_bond_atom_site_label_1
_geom_bond_atom_site_label_2
_geom_bond_distance
_geom_bond_site_symmetry_2
_geom_bond_publ_flag
C1A O1A 1.203(6) . ?
C1A C4A 1.472(6) . ?
C1A C2A 1.514(7) . ?
C2A O2A 1.225(6) . ?
C2A C3A 1.468(6) . ?
C3A N3A 1.333(6) . ?
C3A C4A 1.394(6) . ?
N3A C31A 1.408(6) . ?
N3A H3A 0.8800 . ?
C31A C32A 1.383(7) . ?
C31A C39A 1.408(8) . ?
C32A C33A 1.409(8) . ?
C32A H32A 0.9500 . ?
C33A C34A 1.372(10) . ?
C33A H33A 0.9500 . ?
C34A C35A 1.389(10) . ?
C34A H34A 0.9500 . ?
C35A C39A 1.393(7) . ?
C35A C36A 1.411(10) . ?
C36A C37A 1.362(10) . ?
C36A H36A 0.9500 . ?
C37A N38A 1.378(7) . ?
C37A H37A 0.9500 . ?
N38A C39A 1.373(7) . ?
N38A H38A 0.8800 . ?
C4A N4A 1.330(5) . ?
N4A C41A 1.403(5) . ?
N4A H4A 0.8800 . ?
C41A C42A 1.394(6) . ?
C41A C49A 1.396(6) . ?
C42A C43A 1.403(7) . ?
C42A H42A 0.9500 . ?
C43A C44A 1.369(7) . ?
C43A H43A 0.9500 . ?
C44A C45A 1.397(7) . ?
C44A H44A 0.9500 . ?
C45A C49A 1.396(6) . ?
C45A C46A 1.422(7) . ?
C46A C47A 1.347(7) . ?
C46A H46A 0.9500 . ?
C47A N48A 1.387(6) . ?
C47A H47A 0.9500 . ?
N48A C49A 1.363(6) . ?
N48A H48A 0.8800 . ?
C1B O1B 1.198(5) . ?
C1B C4B 1.478(5) . ?
C1B C2B 1.507(6) . ?
C2B O2B 1.225(5) . ?
C2B C3B 1.482(6) . ?
C3B N3B 1.340(5) . ?
C3B C4B 1.398(6) . ?
N3B C31B 1.419(5) . ?
N3B H3B 0.8800 . ?
C31B C32B 1.378(6) . ?
C31B C39B 1.405(6) . ?
C32B C33B 1.409(6) . ?
C32B H32B 0.9500 . ?
C33B C34B 1.376(7) . ?
C33B H33B 0.9500 . ?
C34B C35B 1.400(7) . ?
C34B H34B 0.9500 . ?
C35B C39B 1.414(6) . ?
C35B C36B 1.430(7) . ?
C36B C37B 1.362(7) . ?
C36B H36B 0.9500 . ?
C37B N38B 1.377(6) . ?
C37B H37B 0.9500 . ?
N38B C39B 1.376(6) . ?
N38B H38B 0.8800 . ?
C4B N4B 1.346(5) . ?
N4B C41B 1.411(5) . ?
N4B H4B 0.8800 . ?
C41B C42B 1.369(6) . ?
C41B C49B 1.401(6) . ?
C42B C43B 1.412(6) . ?
C42B H42B 0.9500 . ?
C43B C44B 1.371(7) . ?
C43B H43B 0.9500 . ?
C44B C45B 1.388(6) . ?
C44B H44B 0.9500 . ?
C45B C49B 1.413(6) . ?
C45B C46B 1.440(6) . ?
C46B C47B 1.350(7) . ?
C46B H46B 0.9500 . ?
C47B N48B 1.390(6) . ?
C47B H47B 0.9500 . ?
N48B C49B 1.377(5) . ?
N48B H48B 0.8800 . ?
C1C O1C 1.201(6) . ?
C1C C4C 1.490(6) . ?
C1C C2C 1.494(7) . ?
C2C O2C 1.222(6) . ?
C2C C3C 1.476(6) . ?
C31C C32C 1.376(6) . ?
C31C C39C 1.402(6) . ?
C31C N3C 1.425(5) . ?
C32C C33C 1.401(6) . ?
C32C H32C 0.9500 . ?
C33C C34C 1.368(7) . ?
C33C H33C 0.9500 . ?
C34C C35C 1.393(7) . ?
C34C H34C 0.9500 . ?
C35C C39C 1.418(6) . ?
C35C C36C 1.427(7) . ?
C36C C37C 1.353(7) . ?
C36C H36C 0.9500 . ?
C37C N38C 1.373(6) . ?
C37C H37C 0.9500 . ?
N38C C39C 1.370(6) . ?
N38C H38C 0.8800 . ?
C4C N4C 1.346(5) . ?
C4C C3C 1.402(6) . ?
N4C C41C 1.412(5) . ?
N4C H4C 0.8800 . ?
C3C N3C 1.342(6) . ?
N3C H3C 0.8800 . ?
C41C C42C 1.377(6) . ?
C41C C49C 1.406(6) . ?
C42C C43C 1.405(6) . ?
C42C H42C 0.9500 . ?
C43C C44C 1.369(7) . ?
C43C H43C 0.9500 . ?
C44C C45C 1.395(6) . ?
C44C H44C 0.9500 . ?
C45C C49C 1.412(6) . ?
C45C C46C 1.434(6) . ?
C46C C47C 1.352(6) . ?
C46C H46C 0.9500 . ?
C47C N48C 1.379(6) . ?
C47C H47C 0.9500 . ?
N48C C49C 1.378(5) . ?
N48C H48C 0.8800 . ?
C1D O1D 1.206(6) . ?
C1D C4D 1.471(6) . ?
C1D C2D 1.498(7) . ?
C2D O2D 1.221(6) . ?
C2D C3D 1.489(6) . ?
C3D N3D 1.328(6) . ?
C3D C4D 1.414(6) . ?
N3D C31D 1.416(5) . ?
N3D H3D 0.8800 . ?
C31D C39D 1.390(7) . ?
C31D C32D 1.398(6) . ?
C32D C33D 1.401(7) . ?
C32D H32D 0.9500 . ?
C33D C34D 1.351(8) . ?
C33D H33D 0.9500 . ?
C34D C35D 1.412(8) . ?
C34D H34D 0.9500 . ?
C35D C39D 1.416(6) . ?
C35D C36D 1.417(8) . ?
C36D C37D 1.359(8) . ?
C36D H36D 0.9500 . ?
C37D N38D 1.379(6) . ?
C37D H37D 0.9500 . ?
N38D C39D 1.366(6) . ?
N38D H38D 0.8800 . ?
C4D N4D 1.352(5) . ?
N4D C41D 1.397(5) . ?
N4D H4D 0.8800 . ?
C41D C42D 1.380(6) . ?
C41D C49D 1.398(6) . ?
C42D C43D 1.402(7) . ?
C42D H42D 0.9500 . ?
C43D C44D 1.359(7) . ?
C43D H43D 0.9500 . ?
C44D C45D 1.406(7) . ?
C44D H44D 0.9500 . ?
C45D C49D 1.417(6) . ?
C45D C46D 1.418(7) . ?
C46D C47D 1.353(7) . ?
C46D H46D 0.9500 . ?
C47D N48D 1.375(6) . ?
C47D H47D 0.9500 . ?
N48D C49D 1.377(5) . ?
N48D H48D 0.8800 . ?
N1E C9E 1.501(5) . ?
N1E C1E 1.519(6) . ?
N1E C5E 1.523(5) . ?
N1E C13E 1.553(6) . ?
C1E C2E 1.486(7) . ?
C1E H1EA 0.9900 . ?
C1E H1EB 0.9900 . ?
C2E C3E 1.492(8) . ?
C2E H2EA 0.9900 . ?
C2E H2EB 0.9900 . ?
C3E C4E 1.527(10) . ?
C3E H3EA 0.9900 . ?
C3E H3EB 0.9900 . ?
C4E H4EA 0.9800 . ?
C4E H4EB 0.9800 . ?
C4E H4EC 0.9800 . ?
C5E C6E 1.496(6) . ?
C5E H5EA 0.9900 . ?
C5E H5EB 0.9900 . ?
C6E C7E 1.481(6) . ?
C6E H6EA 0.9900 . ?
C6E H6EB 0.9900 . ?
C7E C8E 1.491(7) . ?
C7E H7EA 0.9900 . ?
C7E H7EB 0.9900 . ?
C8E H8EA 0.9800 . ?
C8E H8EB 0.9800 . ?
C8E H8EC 0.9800 . ?
C9E C10E 1.499(7) . ?
C9E H9EA 0.9900 . ?
C9E H9EB 0.9900 . ?
C10E C11E 1.485(7) . ?
C10E H10A 0.9900 . ?
C10E H10B 0.9900 . ?
C11E C12E 1.497(8) . ?
C11E H11A 0.9900 . ?
C11E H11B 0.9900 . ?
C12E H12A 0.9800 . ?
C12E H12B 0.9800 . ?
C12E H12C 0.9800 . ?
C13E C14E 1.489(7) . ?
C13E H13A 0.9900 . ?
C13E H13B 0.9900 . ?
C14E C15E 1.511(7) . ?
C14E H14A 0.9900 . ?
C14E H14B 0.9900 . ?
C15E C16E 1.477(8) . ?
C15E H15A 0.9900 . ?
C15E H15B 0.9900 . ?
C16E H16A 0.9800 . ?
C16E H16B 0.9800 . ?
C16E H16C 0.9800 . ?
N1F C9F 1.503(6) . ?
N1F C1F 1.525(5) . ?
N1F C13F 1.526(6) . ?
N1F C5F 1.555(5) . ?
C1F C2F 1.510(7) . ?
C1F H1FA 0.9900 . ?
C1F H1FB 0.9900 . ?
C2F C3F 1.522(7) . ?
C2F H2FA 0.9900 . ?
C2F H2FB 0.9900 . ?
C3F C4F 1.487(8) . ?
C3F H3FA 0.9900 . ?
C3F H3FB 0.9900 . ?
C4F H4FA 0.9800 . ?
C4F H4FB 0.9800 . ?
C4F H4FC 0.9800 . ?
C5F C6F 1.497(6) . ?
C5F H5FA 0.9900 . ?
C5F H5FB 0.9900 . ?
C6F C7F 1.527(7) . ?
C6F H6FA 0.9900 . ?
C6F H6FB 0.9900 . ?
C7F C8F 1.521(7) . ?
C7F H7FA 0.9900 . ?
C7F H7FB 0.9900 . ?
C8F H8FA 0.9800 . ?
C8F H8FB 0.9800 . ?
C8F H8FC 0.9800 . ?
C9F C10F 1.510(6) . ?
C9F H9FA 0.9900 . ?
C9F H9FB 0.9900 . ?
C10F C11F 1.509(7) . ?
C10F H10C 0.9900 . ?
C10F H10D 0.9900 . ?
C11F C12F 1.520(7) . ?
C11F H11C 0.9900 . ?
C11F H11D 0.9900 . ?
C12F H12D 0.9800 . ?
C12F H12E 0.9800 . ?
C12F H12F 0.9800 . ?
C13F C14F 1.489(6) . ?
C13F H13C 0.9900 . ?
C13F H13D 0.9900 . ?
C14F C15F 1.501(6) . ?
C14F H14C 0.9900 . ?
C14F H14D 0.9900 . ?
C15F C16F 1.498(7) . ?
C15F H15C 0.9900 . ?
C15F H15D 0.9900 . ?
C16F H16D 0.9800 . ?
C16F H16E 0.9800 . ?
C16F H16F 0.9800 . ?
N1G C1G 1.508(5) . ?
N1G C5G 1.512(5) . ?
N1G C13G 1.522(5) . ?
N1G C9G 1.536(5) . ?
C1G C2G 1.501(6) . ?
C1G H1GA 0.9900 . ?
C1G H1GB 0.9900 . ?
C2G C3G 1.522(6) . ?
C2G H2GA 0.9900 . ?
C2G H2GB 0.9900 . ?
C3G C4G 1.485(7) . ?
C3G H3GA 0.9900 . ?
C3G H3GB 0.9900 . ?
C4G H4GA 0.9800 . ?
C4G H4GB 0.9800 . ?
C4G H4GC 0.9800 . ?
C5G C6G 1.518(6) . ?
C5G H5GA 0.9900 . ?
C5G H5GB 0.9900 . ?
C6G C7G 1.491(7) . ?
C6G H6GA 0.9900 . ?
C6G H6GB 0.9900 . ?
C7G C8G 1.496(7) . ?
C7G H7GA 0.9900 . ?
C7G H7GB 0.9900 . ?
C8G H8GA 0.9800 . ?
C8G H8GB 0.9800 . ?
C8G H8GC 0.9800 . ?
C9G C10G 1.511(6) . ?
C9G H9GA 0.9900 . ?
C9G H9GB 0.9900 . ?
C10G C11G 1.513(6) . ?
C10G H10E 0.9900 . ?
C10G H10F 0.9900 . ?
C11G C12G 1.517(7) . ?
C11G H11E 0.9900 . ?
C11G H11F 0.9900 . ?
C12G H12G 0.9800 . ?
C12G H12H 0.9800 . ?
C12G H12I 0.9800 . ?
C13G C14G 1.520(5) . ?
C13G H13E 0.9900 . ?
C13G H13F 0.9900 . ?
C14G C15G 1.514(6) . ?
C14G H14E 0.9900 . ?
C14G H14F 0.9900 . ?
C15G C16G 1.514(6) . ?
C15G H15E 0.9900 . ?
C15G H15F 0.9900 . ?
C16G H16G 0.9800 . ?
C16G H16H 0.9800 . ?
C16G H16I 0.9800 . ?
N1H C1H 1.510(5) . ?
N1H C9H 1.519(5) . ?
N1H C13H 1.520(5) . ?
N1H C5H 1.527(5) . ?
C1H C2H 1.502(6) . ?
C1H H1HA 0.9900 . ?
C1H H1HB 0.9900 . ?
C2H C3H 1.511(6) . ?
C2H H2HA 0.9900 . ?
C2H H2HB 0.9900 . ?
C3H C4H 1.498(7) . ?
C3H H3HA 0.9900 . ?
C3H H3HB 0.9900 . ?
C4H H4HA 0.9800 . ?
C4H H4HB 0.9800 . ?
C4H H4HC 0.9800 . ?
C5H C6H 1.519(6) . ?
C5H H5HA 0.9900 . ?
C5H H5HB 0.9900 . ?
C6H C7H 1.515(6) . ?
C6H H6HA 0.9900 . ?
C6H H6HB 0.9900 . ?
C7H C8H 1.517(7) . ?
C7H H7HA 0.9900 . ?
C7H H7HB 0.9900 . ?
C8H H8HA 0.9800 . ?
C8H H8HB 0.9800 . ?
C8H H8HC 0.9800 . ?
C9H C10H 1.522(6) . ?
C9H H9HA 0.9900 . ?
C9H H9HB 0.9900 . ?
C10H C11H 1.511(6) . ?
C10H H10G 0.9900 . ?
C10H H10H 0.9900 . ?
C11H C12H 1.525(7) . ?
C11H H11G 0.9900 . ?
C11H H11H 0.9900 . ?
C12H H12J 0.9800 . ?
C12H H12K 0.9800 . ?
C12H H12L 0.9800 . ?
C13H C14H 1.517(6) . ?
C13H H13G 0.9900 . ?
C13H H13H 0.9900 . ?
C14H C15H 1.517(6) . ?
C14H H14G 0.9900 . ?
C14H H14H 0.9900 . ?
C15H C16H 1.513(7) . ?
C15H H15G 0.9900 . ?
C15H H15H 0.9900 . ?
C16H H16J 0.9800 . ?
C16H H16K 0.9800 . ?
C16H H16L 0.9800 . ?

loop_
_geom_hbond_atom_site_label_D
_geom_hbond_atom_site_label_H
_geom_hbond_atom_site_label_A
_geom_hbond_distance_DH
_geom_hbond_distance_HA
_geom_hbond_distance_DA
_geom_hbond_angle_DHA
_geom_hbond_site_symmetry_A
N3A H3A Cl1J 0.88 2.39 3.257(4) 169.8 .
C32A H32A O2A 0.95 2.31 3.148(8) 146.5 .
N38A H38A Cl1J 0.88 2.39 3.250(5) 166.6 .
N4A H4A Cl1J 0.88 2.28 3.143(4) 165.1 .
C46A H46A O1B 0.95 2.47 3.359(6) 155.3 8_565
N48A H48A Cl1J 0.88 2.54 3.328(4) 150.2 .
N3B H3B Cl1L 0.88 2.38 3.245(3) 167.3 .
C32B H32B O2B 0.95 2.24 3.128(6) 155.3 .
N38B H38B Cl1L 0.88 2.38 3.223(4) 160.7 .
N4B H4B Cl1L 0.88 2.33 3.204(4) 172.3 .
C42B H42B O1B 0.95 2.32 3.107(6) 139.3 .
C47B H47B Cl1K 0.95 2.62 3.551(5) 165.5 6_665
N48B H48B Cl1L 0.88 2.38 3.224(4) 161.1 .
C32C H32C O2C 0.95 2.30 3.141(6) 146.8 .
N38C H38C Cl1K 0.88 2.41 3.238(4) 157.0 .
N4C H4C Cl1K 0.88 2.31 3.184(4) 170.1 .
N3C H3C Cl1K 0.88 2.33 3.200(4) 171.6 .
C42C H42C O1C 0.95 2.24 3.103(6) 150.4 .
N48C H48C Cl1K 0.88 2.38 3.215(4) 159.2 .
N3D H3D Cl1I 0.88 2.36 3.229(4) 171.7 .
C32D H32D O2D 0.95 2.27 3.144(7) 151.9 .
N38D H38D Cl1I 0.88 2.39 3.246(4) 165.0 .
N4D H4D Cl1I 0.88 2.26 3.136(3) 174.4 .
C42D H42D O1D 0.95 2.36 3.108(6) 135.2 .
C47D H47D Cl1J 0.95 2.71 3.660(5) 177.5 8_554
N48D H48D Cl1I 0.88 2.43 3.241(4) 153.0 .
C5F H5FA O1B 0.99 2.47 3.300(5) 140.8 .

loop_
_geom_torsion_atom_site_label_1
_geom_torsion_atom_site_label_2
_geom_torsion_atom_site_label_3
_geom_torsion_atom_site_label_4
_geom_torsion
_geom_torsion_site_symmetry_1
_geom_torsion_site_symmetry_2
_geom_torsion_site_symmetry_3
_geom_torsion_site_symmetry_4
_geom_torsion_publ_flag
O1A C1A C2A O2A 4.3(10) . . . . ?
C4A C1A C2A O2A -179.0(6) . . . . ?
O1A C1A C2A C3A -175.0(6) . . . . ?
C4A C1A C2A C3A 1.7(3) . . . . ?
O2A C2A C3A N3A -5.5(11) . . . . ?
C1A C2A C3A N3A 173.8(6) . . . . ?
O2A C2A C3A C4A 179.0(6) . . . . ?
C1A C2A C3A C4A -1.8(4) . . . . ?
C4A C3A N3A C31A -178.9(4) . . . . ?
C2A C3A N3A C31A 6.8(9) . . . . ?
C3A N3A C31A C32A 12.3(8) . . . . ?
C3A N3A C31A C39A -169.5(4) . . . . ?
C39A C31A C32A C33A -0.8(7) . . . . ?
N3A C31A C32A C33A 177.5(5) . . . . ?
C31A C32A C33A C34A 0.9(9) . . . . ?
C32A C33A C34A C35A -0.2(9) . . . . ?
C33A C34A C35A C39A -0.5(8) . . . . ?
C33A C34A C35A C36A -178.7(6) . . . . ?
C34A C35A C36A C37A 176.9(6) . . . . ?
C39A C35A C36A C37A -1.5(7) . . . . ?
C35A C36A C37A N38A 1.2(7) . . . . ?
C36A C37A N38A C39A -0.4(7) . . . . ?
C37A N38A C39A C35A -0.6(6) . . . . ?
C37A N38A C39A C31A -178.3(5) . . . . ?
C34A C35A C39A N38A -177.4(5) . . . . ?
C36A C35A C39A N38A 1.2(6) . . . . ?
C34A C35A C39A C31A 0.6(8) . . . . ?
C36A C35A C39A C31A 179.2(5) . . . . ?
C32A C31A C39A N38A 177.6(5) . . . . ?
N3A C31A C39A N38A -0.8(8) . . . . ?
C32A C31A C39A C35A 0.1(7) . . . . ?
N3A C31A C39A C35A -178.3(4) . . . . ?
N3A C3A C4A N4A 3.2(8) . . . . ?
C2A C3A C4A N4A 179.5(5) . . . . ?
N3A C3A C4A C1A -174.5(4) . . . . ?
C2A C3A C4A C1A 1.9(4) . . . . ?
O1A C1A C4A N4A -2.7(10) . . . . ?
C2A C1A C4A N4A -179.2(5) . . . . ?
O1A C1A C4A C3A 174.8(6) . . . . ?
C2A C1A C4A C3A -1.8(4) . . . . ?
C3A C4A N4A C41A 179.9(4) . . . . ?
C1A C4A N4A C41A -3.5(9) . . . . ?
C4A N4A C41A C42A -36.2(7) . . . . ?
C4A N4A C41A C49A 143.3(5) . . . . ?
C49A C41A C42A C43A -1.4(6) . . . . ?
N4A C41A C42A C43A 178.1(4) . . . . ?
C41A C42A C43A C44A 0.4(7) . . . . ?
C42A C43A C44A C45A 0.2(7) . . . . ?
C43A C44A C45A C49A 0.3(7) . . . . ?
C43A C44A C45A C46A -178.7(5) . . . . ?
C49A C45A C46A C47A 0.8(5) . . . . ?
C44A C45A C46A C47A 179.9(5) . . . . ?
C45A C46A C47A N48A -0.3(6) . . . . ?
C46A C47A N48A C49A -0.3(6) . . . . ?
C47A N48A C49A C41A -177.9(4) . . . . ?
C47A N48A C49A C45A 0.7(5) . . . . ?
C42A C41A C49A N48A -179.5(4) . . . . ?
N4A C41A C49A N48A 0.9(7) . . . . ?
C42A C41A C49A C45A 2.0(6) . . . . ?
N4A C41A C49A C45A -177.6(4) . . . . ?
C44A C45A C49A N48A 179.8(4) . . . . ?
C46A C45A C49A N48A -0.9(5) . . . . ?
C44A C45A C49A C41A -1.4(7) . . . . ?
C46A C45A C49A C41A 177.9(4) . . . . ?
O1B C1B C2B O2B -1.1(9) . . . . ?
C4B C1B C2B O2B 179.1(5) . . . . ?
O1B C1B C2B C3B 179.3(6) . . . . ?
C4B C1B C2B C3B -0.5(3) . . . . ?
O2B C2B C3B N3B -0.1(10) . . . . ?
C1B C2B C3B N3B 179.5(5) . . . . ?
O2B C2B C3B C4B -179.1(6) . . . . ?
C1B C2B C3B C4B 0.5(3) . . . . ?
C4B C3B N3B C31B 179.5(4) . . . . ?
C2B C3B N3B C31B 0.8(8) . . . . ?
C3B N3B C31B C32B 2.7(7) . . . . ?
C3B N3B C31B C39B -177.0(4) . . . . ?
C39B C31B C32B C33B 0.5(6) . . . . ?
N3B C31B C32B C33B -179.1(4) . . . . ?
C31B C32B C33B C34B 0.2(7) . . . . ?
C32B C33B C34B C35B -1.0(7) . . . . ?
C33B C34B C35B C39B 1.2(7) . . . . ?
C33B C34B C35B C36B -179.7(5) . . . . ?
C34B C35B C36B C37B -179.8(5) . . . . ?
C39B C35B C36B C37B -0.6(6) . . . . ?
C35B C36B C37B N38B 0.4(6) . . . . ?
C36B C37B N38B C39B -0.1(6) . . . . ?
C37B N38B C39B C31B -179.8(5) . . . . ?
C37B N38B C39B C35B -0.2(5) . . . . ?
C32B C31B C39B N38B 179.2(4) . . . . ?
N3B C31B C39B N38B -1.2(7) . . . . ?
C32B C31B C39B C35B -0.4(6) . . . . ?
N3B C31B C39B C35B 179.3(4) . . . . ?
C34B C35B C39B N38B 179.9(4) . . . . ?
C36B C35B C39B N38B 0.5(5) . . . . ?
C34B C35B C39B C31B -0.5(7) . . . . ?
C36B C35B C39B C31B -179.9(4) . . . . ?
N3B C3B C4B N4B 1.7(8) . . . . ?
C2B C3B C4B N4B -179.1(4) . . . . ?
N3B C3B C4B C1B -179.7(4) . . . . ?
C2B C3B C4B C1B -0.5(3) . . . . ?
O1B C1B C4B N4B -0.9(10) . . . . ?
C2B C1B C4B N4B 178.9(5) . . . . ?
O1B C1B C4B C3B -179.2(6) . . . . ?
C2B C1B C4B C3B 0.5(3) . . . . ?
C3B C4B N4B C41B -176.9(4) . . . . ?
C1B C4B N4B C41B 5.2(8) . . . . ?
C4B N4B C41B C42B 17.3(7) . . . . ?
C4B N4B C41B C49B -164.5(4) . . . . ?
C49B C41B C42B C43B 2.4(7) . . . . ?
N4B C41B C42B C43B -179.4(4) . . . . ?
C41B C42B C43B C44B -0.8(7) . . . . ?
C42B C43B C44B C45B -0.3(7) . . . . ?
C43B C44B C45B C49B -0.2(6) . . . . ?
C43B C44B C45B C46B -179.4(5) . . . . ?
C44B C45B C46B C47B 179.0(5) . . . . ?
C49B C45B C46B C47B -0.3(5) . . . . ?
C45B C46B C47B N48B 0.6(5) . . . . ?
C46B C47B N48B C49B -0.6(5) . . . . ?
C47B N48B C49B C41B 178.9(4) . . . . ?
C47B N48B C49B C45B 0.4(5) . . . . ?
C42B C41B C49B N48B 178.7(4) . . . . ?
N4B C41B C49B N48B 0.5(7) . . . . ?
C42B C41B C49B C45B -3.0(6) . . . . ?
N4B C41B C49B C45B 178.8(4) . . . . ?
C44B C45B C49B N48B -179.5(4) . . . . ?
C46B C45B C49B N48B -0.1(5) . . . . ?
C44B C45B C49B C41B 1.9(6) . . . . ?
C46B C45B C49B C41B -178.7(4) . . . . ?
O1C C1C C2C O2C -3.6(11) . . . . ?
C4C C1C C2C O2C 177.5(6) . . . . ?
O1C C1C C2C C3C 178.4(7) . . . . ?
C4C C1C C2C C3C -0.5(4) . . . . ?
C39C C31C C32C C33C 0.3(7) . . . . ?
N3C C31C C32C C33C 179.4(4) . . . . ?
C31C C32C C33C C34C 0.6(7) . . . . ?
C32C C33C C34C C35C -0.6(7) . . . . ?
C33C C34C C35C C39C -0.2(7) . . . . ?
C33C C34C C35C C36C -179.2(5) . . . . ?
C34C C35C C36C C37C 179.4(6) . . . . ?
C39C C35C C36C C37C 0.3(6) . . . . ?
C35C C36C C37C N38C -0.6(6) . . . . ?
C36C C37C N38C C39C 0.7(6) . . . . ?
C37C N38C C39C C31C 179.3(5) . . . . ?
C37C N38C C39C C35C -0.5(5) . . . . ?
C32C C31C C39C N38C 179.2(5) . . . . ?
N3C C31C C39C N38C 0.0(8) . . . . ?
C32C C31C C39C C35C -1.1(7) . . . . ?
N3C C31C C39C C35C 179.8(4) . . . . ?
C34C C35C C39C N38C -179.2(4) . . . . ?
C36C C35C C39C N38C 0.1(5) . . . . ?
C34C C35C C39C C31C 1.0(7) . . . . ?
C36C C35C C39C C31C -179.7(4) . . . . ?
O1C C1C C4C N4C 1.1(11) . . . . ?
C2C C1C C4C N4C -180.0(6) . . . . ?
O1C C1C C4C C3C -178.3(7) . . . . ?
C2C C1C C4C C3C 0.6(4) . . . . ?
C3C C4C N4C C41C -173.2(4) . . . . ?
C1C C4C N4C C41C 7.5(9) . . . . ?
N4C C4C C3C N3C 0.9(8) . . . . ?
C1C C4C C3C N3C -179.6(5) . . . . ?
N4C C4C C3C C2C 179.9(5) . . . . ?
C1C C4C C3C C2C -0.6(4) . . . . ?
O2C C2C C3C N3C 1.4(11) . . . . ?
C1C C2C C3C N3C 179.4(6) . . . . ?
O2C C2C C3C C4C -177.4(7) . . . . ?
C1C C2C C3C C4C 0.6(4) . . . . ?
C4C C3C N3C C31C -175.7(4) . . . . ?
C2C C3C N3C C31C 5.9(9) . . . . ?
C32C C31C N3C C3C 10.4(7) . . . . ?
C39C C31C N3C C3C -170.5(4) . . . . ?
C4C N4C C41C C42C 6.0(7) . . . . ?
C4C N4C C41C C49C -175.1(4) . . . . ?
C49C C41C C42C C43C 0.6(7) . . . . ?
N4C C41C C42C C43C 179.5(4) . . . . ?
C41C C42C C43C C44C -0.3(8) . . . . ?
C42C C43C C44C C45C 0.3(8) . . . . ?
C43C C44C C45C C49C -0.6(7) . . . . ?
C43C C44C C45C C46C -179.2(5) . . . . ?
C44C C45C C46C C47C 179.0(5) . . . . ?
C49C C45C C46C C47C 0.2(5) . . . . ?
C45C C46C C47C N48C -0.6(5) . . . . ?
C46C C47C N48C C49C 0.7(5) . . . . ?
C47C N48C C49C C41C 179.7(4) . . . . ?
C47C N48C C49C C45C -0.6(5) . . . . ?
C42C C41C C49C N48C 178.7(4) . . . . ?
N4C C41C C49C N48C -0.2(7) . . . . ?
C42C C41C C49C C45C -1.0(6) . . . . ?
N4C C41C C49C C45C -179.9(4) . . . . ?
C44C C45C C49C N48C -178.7(4) . . . . ?
C46C C45C C49C N48C 0.2(5) . . . . ?
C44C C45C C49C C41C 1.0(6) . . . . ?
C46C C45C C49C C41C 179.9(4) . . . . ?
O1D C1D C2D O2D -1.4(12) . . . . ?
C4D C1D C2D O2D 178.4(7) . . . . ?
O1D C1D C2D C3D -178.8(6) . . . . ?
C4D C1D C2D C3D 1.0(4) . . . . ?
O2D C2D C3D N3D 1.3(11) . . . . ?
C1D C2D C3D N3D 178.6(6) . . . . ?
O2D C2D C3D C4D -178.3(7) . . . . ?
C1D C2D C3D C4D -1.0(4) . . . . ?
C4D C3D N3D C31D -172.8(4) . . . . ?
C2D C3D N3D C31D 7.7(9) . . . . ?
C3D N3D C31D C39D 169.8(4) . . . . ?
C3D N3D C31D C32D -9.2(7) . . . . ?
C39D C31D C32D C33D -1.2(6) . . . . ?
N3D C31D C32D C33D 177.8(4) . . . . ?
C31D C32D C33D C34D 0.7(7) . . . . ?
C32D C33D C34D C35D 0.6(7) . . . . ?
C33D C34D C35D C39D -1.3(7) . . . . ?
C33D C34D C35D C36D -176.2(5) . . . . ?
C34D C35D C36D C37D 175.7(5) . . . . ?
C39D C35D C36D C37D 0.5(6) . . . . ?
C35D C36D C37D N38D -0.5(6) . . . . ?
C36D C37D N38D C39D 0.4(6) . . . . ?
C37D N38D C39D C31D -177.1(4) . . . . ?
C37D N38D C39D C35D -0.1(5) . . . . ?
C32D C31D C39D N38D 177.0(4) . . . . ?
N3D C31D C39D N38D -2.1(7) . . . . ?
C32D C31D C39D C35D 0.4(6) . . . . ?
N3D C31D C39D C35D -178.6(4) . . . . ?
C34D C35D C39D N38D -176.4(4) . . . . ?
C36D C35D C39D N38D -0.3(5) . . . . ?
C34D C35D C39D C31D 0.9(6) . . . . ?
C36D C35D C39D C31D 177.0(4) . . . . ?
N3D C3D C4D N4D -0.1(8) . . . . ?
C2D C3D C4D N4D 179.6(5) . . . . ?
N3D C3D C4D C1D -178.6(5) . . . . ?
C2D C3D C4D C1D 1.0(4) . . . . ?
O1D C1D C4D N4D 0.4(11) . . . . ?
C2D C1D C4D N4D -179.3(5) . . . . ?
O1D C1D C4D C3D 178.8(7) . . . . ?
C2D C1D C4D C3D -1.0(4) . . . . ?
C3D C4D N4D C41D 178.6(4) . . . . ?
C1D C4D N4D C41D -3.6(8) . . . . ?
C4D N4D C41D C42D -21.1(7) . . . . ?
C4D N4D C41D C49D 159.3(4) . . . . ?
N4D C41D C42D C43D 178.9(4) . . . . ?
C49D C41D C42D C43D -1.5(6) . . . . ?
C41D C42D C43D C44D 0.6(7) . . . . ?
C42D C43D C44D C45D 0.0(7) . . . . ?
C43D C44D C45D C49D 0.3(6) . . . . ?
C43D C44D C45D C46D -179.6(5) . . . . ?
C44D C45D C46D C47D 179.9(5) . . . . ?
C49D C45D C46D C47D 0.0(5) . . . . ?
C45D C46D C47D N48D -0.4(5) . . . . ?
C46D C47D N48D C49D 0.6(5) . . . . ?
C47D N48D C49D C41D -178.7(4) . . . . ?
C47D N48D C49D C45D -0.6(5) . . . . ?
C42D C41D C49D N48D 179.7(4) . . . . ?
N4D C41D C49D N48D -0.6(7) . . . . ?
C42D C41D C49D C45D 1.8(6) . . . . ?
N4D C41D C49D C45D -178.5(4) . . . . ?
C44D C45D C49D N48D -179.6(4) . . . . ?
C46D C45D C49D N48D 0.3(5) . . . . ?
C44D C45D C49D C41D -1.2(6) . . . . ?
C46D C45D C49D C41D 178.7(4) . . . . ?
C9E N1E C1E C2E -51.5(6) . . . . ?
C5E N1E C1E C2E -172.2(4) . . . . ?
C13E N1E C1E C2E 68.0(5) . . . . ?
N1E C1E C2E C3E 163.6(5) . . . . ?
C1E C2E C3E C4E -68.0(7) . . . . ?
C9E N1E C5E C6E 172.7(5) . . . . ?
C1E N1E C5E C6E -65.3(6) . . . . ?
C13E N1E C5E C6E 53.2(6) . . . . ?
N1E C5E C6E C7E 176.3(5) . . . . ?
C5E C6E C7E C8E 179.9(5) . . . . ?
C1E N1E C9E C10E -59.3(5) . . . . ?
C5E N1E C9E C10E 61.6(5) . . . . ?
C13E N1E C9E C10E -178.2(4) . . . . ?
N1E C9E C10E C11E 164.2(4) . . . . ?
C9E C10E C11E C12E -177.7(5) . . . . ?
C9E N1E C13E C14E -62.2(5) . . . . ?
C1E N1E C13E C14E 176.8(4) . . . . ?
C5E N1E C13E C14E 57.4(5) . . . . ?
N1E C13E C14E C15E -166.9(4) . . . . ?
C13E C14E C15E C16E -167.5(4) . . . . ?
C9F N1F C1F C2F -41.0(5) . . . . ?
C13F N1F C1F C2F -163.2(4) . . . . ?
C5F N1F C1F C2F 77.3(5) . . . . ?
N1F C1F C2F C3F -172.9(4) . . . . ?
C1F C2F C3F C4F -167.7(5) . . . . ?
C9F N1F C5F C6F -63.0(5) . . . . ?
C1F N1F C5F C6F 176.5(4) . . . . ?
C13F N1F C5F C6F 57.5(5) . . . . ?
N1F C5F C6F C7F -171.2(4) . . . . ?
C5F C6F C7F C8F 78.7(5) . . . . ?
C1F N1F C9F C10F -59.7(5) . . . . ?
C13F N1F C9F C10F 62.2(5) . . . . ?
C5F N1F C9F C10F -177.3(4) . . . . ?
N1F C9F C10F C11F 165.3(4) . . . . ?
C9F C10F C11F C12F 179.1(4) . . . . ?
C9F N1F C13F C14F 170.7(4) . . . . ?
C1F N1F C13F C14F -66.2(5) . . . . ?
C5F N1F C13F C14F 51.3(5) . . . . ?
N1F C13F C14F C15F -178.4(4) . . . . ?
C13F C14F C15F C16F 166.9(4) . . . . ?
C5G N1G C1G C2G 55.1(5) . . . . ?
C13G N1G C1G C2G -64.7(5) . . . . ?
C9G N1G C1G C2G 174.7(4) . . . . ?
N1G C1G C2G C3G -177.8(4) . . . . ?
C1G C2G C3G C4G 178.3(5) . . . . ?
C1G N1G C5G C6G 55.9(5) . . . . ?
C13G N1G C5G C6G 176.1(4) . . . . ?
C9G N1G C5G C6G -63.3(5) . . . . ?
N1G C5G C6G C7G 173.2(4) . . . . ?
C5G C6G C7G C8G -175.6(5) . . . . ?
C1G N1G C9G C10G 67.6(4) . . . . ?
C5G N1G C9G C10G -171.2(4) . . . . ?
C13G N1G C9G C10G -51.9(5) . . . . ?
N1G C9G C10G C11G 174.1(4) . . . . ?
C9G C10G C11G C12G -178.8(4) . . . . ?
C1G N1G C13G C14G -174.9(3) . . . . ?
C5G N1G C13G C14G 63.6(4) . . . . ?
C9G N1G C13G C14G -55.9(5) . . . . ?
N1G C13G C14G C15G 165.6(3) . . . . ?
C13G C14G C15G C16G 166.2(4) . . . . ?
C9H N1H C1H C2H 53.5(5) . . . . ?
C13H N1H C1H C2H 173.8(4) . . . . ?
C5H N1H C1H C2H -65.6(5) . . . . ?
N1H C1H C2H C3H 174.8(4) . . . . ?
C1H C2H C3H C4H -179.2(5) . . . . ?
C1H N1H C5H C6H -169.6(4) . . . . ?
C9H N1H C5H C6H 68.8(5) . . . . ?
C13H N1H C5H C6H -49.6(5) . . . . ?
N1H C5H C6H C7H -179.2(4) . . . . ?
C5H C6H C7H C8H -179.5(5) . . . . ?
C1H N1H C9H C10H 56.1(5) . . . . ?
C13H N1H C9H C10H -64.7(4) . . . . ?
C5H N1H C9H C10H 175.7(4) . . . . ?
N1H C9H C10H C11H -171.5(4) . . . . ?
C9H C10H C11H C12H 73.3(6) . . . . ?
C1H N1H C13H C14H 62.0(4) . . . . ?
C9H N1H C13H C14H -175.7(3) . . . . ?
C5H N1H C13H C14H -57.6(5) . . . . ?
N1H C13H C14H C15H 165.6(4) . . . . ?
C13H C14H C15H C16H 170.2(4) . . . . ?
